data_1555335
loop_
_publ_author_name
'Takeda, Takuya'
'Harada, Shinji'
'Nishida, Atsushi'

_publ_section_title
;
 Catalytic Asymmetric Nazarov Cyclization of Heteroaryl Vinyl Ketones
 through a Crystallographically Defined Chiral Dinuclear Nickel Complex.
;
_journal_issue 21
_journal_name_full 'Organic letters'
_journal_page_first 5184
_journal_page_last 5187
_journal_paper_doi 10.1021/acs.orglett.5b02497
_journal_volume 17
_journal_year 2015
_chemical_absolute_configuration 'CHOOSE rm ad rmad syn or unk'
_chemical_formula_moiety 'C51 H46 F12 N6 Ni O16 S4'
_chemical_formula_sum 'C51 H46 F12 N6 Ni O16 S4'
_chemical_formula_weight 1413.88
_space_group_crystal_system monoclinic
_space_group_IT_number 4
_space_group_name_Hall 'P 2yb'
_space_group_name_H-M_alt 'P 1 21 1'
_atom_sites_solution_hydrogens geom
_atom_sites_solution_primary direct
_atom_sites_solution_secondary difmap
_cell_angle_alpha 90.0000
_cell_angle_beta 104.4654(11)
_cell_angle_gamma 90.0000
_cell_formula_units_Z 4
_cell_length_a 13.6455(3)
_cell_length_b 18.1359(5)
_cell_length_c 24.9551(6)
_cell_measurement_reflns_used 14246
_cell_measurement_temperature 93
_cell_measurement_theta_max 68.09
_cell_measurement_theta_min 3.04
_cell_volume 5979.9(3)
_computing_cell_refinement 'RAPID AUTO'
_computing_data_collection 'RAPID AUTO (Rigaku, ????)'
_computing_data_reduction 'RAPID AUTO'
_computing_molecular_graphics 'CrystalStructure 4.2'
_computing_publication_material 'CrystalStructure 4.2 (Rigaku, 2015)'
_computing_structure_refinement 'SHELXL Version 2014/7 (Sheldrick, 2008)'
_computing_structure_solution 'SHELXT Version 2014/4 (Sheldrick, 2014)'
_diffrn_ambient_temperature 93
_diffrn_detector_area_resol_mean 10.000
_diffrn_measured_fraction_theta_full 0.998
_diffrn_measured_fraction_theta_max 0.996
_diffrn_measurement_device_type 'Rigaku R-AXIS RAPID'
_diffrn_measurement_method \w
_diffrn_radiation_type 'Cu K\a'
_diffrn_radiation_wavelength 1.54187
_diffrn_reflns_av_R_equivalents 0.1448
_diffrn_reflns_Laue_measured_fraction_full 0.998
_diffrn_reflns_Laue_measured_fraction_max 0.996
_diffrn_reflns_limit_h_max 16
_diffrn_reflns_limit_h_min -16
_diffrn_reflns_limit_k_max 21
_diffrn_reflns_limit_k_min -21
_diffrn_reflns_limit_l_max 30
_diffrn_reflns_limit_l_min -30
_diffrn_reflns_number 64005
_diffrn_reflns_point_group_measured_fraction_full 0.964
_diffrn_reflns_point_group_measured_fraction_max 0.960
_diffrn_reflns_theta_full 67.687
_diffrn_reflns_theta_max 68.217
_diffrn_reflns_theta_min 3.047
_diffrn_standards_number 0
_exptl_absorpt_coefficient_mu 2.752
_exptl_absorpt_correction_T_max 0.759
_exptl_absorpt_correction_T_min 0.528
_exptl_absorpt_correction_type multi-scan
_exptl_absorpt_process_details 'ABSCOR (Rigaku, 1995)'
_exptl_crystal_colour brown
_exptl_crystal_density_diffrn 1.570
_exptl_crystal_density_method 'not measured'
_exptl_crystal_description block
_exptl_crystal_F_000 2888.00
_exptl_crystal_size_max 0.150
_exptl_crystal_size_mid 0.100
_exptl_crystal_size_min 0.100
_refine_diff_density_max 0.54
_refine_diff_density_min -0.70
_refine_ls_abs_structure_details
;
 Flack x determined using 1405 quotients [(I+)-(I-)]/[(I+)+(I-)]
 (Parsons, Flack and Wagner, Acta Cryst. B69 (2013) 249-259).
;
_refine_ls_abs_structure_Flack 0.04(4)
_refine_ls_extinction_method none
_refine_ls_goodness_of_fit_ref 0.961
_refine_ls_hydrogen_treatment constr
_refine_ls_number_parameters 1678
_refine_ls_number_reflns 21038
_refine_ls_number_restraints 2020
_refine_ls_R_factor_all 0.3164
_refine_ls_R_factor_gt 0.1394
_refine_ls_shift/su_max 0.004
_refine_ls_structure_factor_coef Fsqd
_refine_ls_weighting_details 'w = 1/[\s^2^(Fo^2^)+(0.2000P)^2^] where P=(Fo^2^+2Fc^2^)/3'
_refine_ls_weighting_scheme calc
_refine_ls_wR_factor_gt 0.3280
_refine_ls_wR_factor_ref 0.4540
_reflns_Friedel_coverage 0.863
_reflns_Friedel_fraction_full 0.927
_reflns_Friedel_fraction_max 0.921
_reflns_number_gt 5100
_reflns_number_total 21038
_reflns_threshold_expression F^2^>2.0\s(F^2^)
_cod_data_source_file ol5b02497_si_002.cif
_cod_data_source_block 141114takeda04
_cod_original_cell_volume 5980.0(3)
_cod_database_code 1555335

loop_
_space_group_symop_id
_space_group_symop_operation_xyz
1 +X,+Y,+Z
2 -X,1/2+Y,-Z

loop_
_atom_site_label
_atom_site_type_symbol
_atom_site_fract_x
_atom_site_fract_y
_atom_site_fract_z
_atom_site_U_iso_or_equiv
_atom_site_adp_type
_atom_site_occupancy
_atom_site_site_symmetry_order
_atom_site_calc_flag
_atom_site_refinement_flags_posn
_atom_site_refinement_flags_adp
_atom_site_refinement_flags_occupancy
_atom_site_disorder_assembly
_atom_site_disorder_group
Ni1 Ni 0.5789(3) 0.6846(3) 0.2525(2) 0.1024(14) Uani 1 1 d . U . . .
Ni2 Ni 0.3206(3) 0.9050(2) 0.2132(2) 0.1049(15) Uani 1 1 d . U . . .
S1 S 0.9357(6) 0.6898(4) 0.1330(4) 0.115(2) Uani 1 1 d . U . . .
S2 S 1.0498(7) 0.5577(5) 0.1516(4) 0.123(3) Uani 1 1 d . U . . .
S3 S 0.6068(9) 0.9152(6) 0.5509(5) 0.145(3) Uani 1 1 d . U . . .
S4 S 0.4672(9) 0.8128(6) 0.4916(5) 0.142(3) Uani 1 1 d . U . . .
S5 S 0.5591(9) 0.2434(7) 0.0241(5) 0.151(3) Uani 1 1 d . U . . .
S6 S 0.5882(9) 0.3571(6) 0.1020(5) 0.158(3) Uani 1 1 d . U . . .
F1 F 0.9594(14) 0.6886(12) 0.0327(9) 0.149(6) Uani 1 1 d . U . . .
F2 F 0.8841(16) 0.7849(10) 0.0566(9) 0.148(6) Uani 1 1 d . U . . .
F3 F 0.8074(12) 0.6794(8) 0.0387(8) 0.121(5) Uani 1 1 d . U . . .
F4 F 1.0166(16) 0.5757(11) 0.2485(9) 0.146(6) Uani 1 1 d . U . . .
F5 F 0.9554(14) 0.4775(10) 0.2073(9) 0.144(6) Uani 1 1 d . U . . .
F6 F 1.1091(14) 0.4822(12) 0.2420(9) 0.145(6) Uani 1 1 d . U . . .
F7 F 0.747(2) 0.9357(17) 0.5032(13) 0.227(11) Uani 1 1 d . U . . .
F8 F 0.764(2) 0.8399(17) 0.5536(14) 0.222(10) Uani 1 1 d . U . . .
F9 F 0.7932(18) 0.9470(15) 0.5913(11) 0.187(9) Uani 1 1 d . U . . .
F10 F 0.595(2) 0.7202(12) 0.5552(10) 0.161(7) Uani 1 1 d . U . . .
F11 F 0.462(2) 0.6737(13) 0.5050(11) 0.182(8) Uani 1 1 d . U . . .
F12 F 0.5789(18) 0.7089(12) 0.4698(9) 0.163(7) Uani 1 1 d . U . . .
F13 F 0.667(2) 0.1226(15) 0.0252(11) 0.189(8) Uani 1 1 d . U . . .
F14 F 0.7277(17) 0.2032(12) 0.0859(11) 0.170(7) Uani 1 1 d . U . . .
F15 F 0.6051(15) 0.1374(11) 0.0961(10) 0.151(6) Uani 1 1 d . U . . .
F16 F 0.6501(18) 0.2618(14) 0.1818(11) 0.175(8) Uani 1 1 d . U . . .
F17 F 0.5076(16) 0.3131(13) 0.1805(10) 0.163(7) Uani 1 1 d . U . . .
F18 F 0.641(2) 0.3740(14) 0.2062(11) 0.192(8) Uani 1 1 d . U . . .
O1 O 0.6507(19) 0.6177(12) 0.3191(9) 0.125(6) Uani 1 1 d . U . . .
O2 O 0.6779(13) 0.6288(10) 0.2149(8) 0.102(5) Uani 1 1 d . U . . .
O3 O 0.7345(14) 0.5289(10) 0.1865(10) 0.108(5) Uani 1 1 d . U . . .
O4 O 0.799(3) 0.6610(19) 0.5140(14) 0.204(11) Uani 1 1 d . U . . .
O5 O 0.6844(14) 0.4687(11) 0.3670(9) 0.118(6) Uani 1 1 d . U . . .
O6 O 0.9090(19) 0.2949(14) 0.4780(11) 0.149(8) Uani 1 1 d . U . . .
O7 O 0.9518(17) 0.3764(13) 0.3035(11) 0.148(8) Uani 1 1 d . U . . .
O8 O 0.3400(14) 1.0191(9) 0.2052(9) 0.111(5) Uani 1 1 d . U . . .
O9 O 0.1692(12) 0.9353(10) 0.2054(10) 0.114(6) Uani 1 1 d . U . . .
O10 O 0.0272(17) 0.9923(13) 0.1615(15) 0.182(11) Uani 1 1 d . U . . .
O11 O 0.3017(16) 1.1428(12) 0.1298(10) 0.129(7) Uani 1 1 d . U . . .
O12 O 0.1917(17) 1.3846(11) 0.0564(10) 0.134(7) Uani 1 1 d . U . . .
O13 O -0.0014(16) 1.2394(12) 0.1544(11) 0.138(7) Uani 1 1 d . U . . .
O14 O 0.5719(19) 1.2145(13) 0.2961(10) 0.141(7) Uani 1 1 d . U . . .
O15 O 1.0227(16) 0.7315(10) 0.1537(9) 0.114(6) Uani 1 1 d . U . . .
O16 O 0.8497(15) 0.7009(11) 0.1536(10) 0.127(6) Uani 1 1 d . U . . .
O17 O 1.1392(16) 0.5996(11) 0.1668(9) 0.116(6) Uani 1 1 d . U . . .
O18 O 1.0509(16) 0.4956(14) 0.1197(11) 0.136(7) Uani 1 1 d . U . . .
O19 O 0.606(2) 0.8822(12) 0.6045(11) 0.155(8) Uani 1 1 d . U . . .
O20 O 0.587(2) 0.9918(14) 0.5433(12) 0.159(8) Uani 1 1 d . U . . .
O21 O 0.4105(19) 0.8191(13) 0.5338(12) 0.150(8) Uani 1 1 d . U . . .
O22 O 0.4126(19) 0.8102(13) 0.4351(12) 0.142(7) Uani 1 1 d . U . . .
O23 O 0.474(2) 0.1957(17) -0.0048(11) 0.173(9) Uani 1 1 d . U . . .
O24 O 0.611(2) 0.2809(17) -0.0128(12) 0.176(9) Uani 1 1 d . U . . .
O25 O 0.523(2) 0.4185(15) 0.0937(15) 0.189(11) Uani 1 1 d . U . . .
O26 O 0.6907(18) 0.3617(13) 0.0968(11) 0.149(8) Uani 1 1 d . U . . .
O31 O 0.878(3) 0.097(2) 0.0236(16) 0.231(15) Uiso 1 1 d . . . . .
O32 O -0.019(3) 0.960(2) 0.0560(16) 0.230(14) Uiso 1 1 d . . . . .
N1 N 0.4793(19) 0.7213(17) 0.2989(11) 0.119(6) Uani 1 1 d . U . . .
N2 N 0.6716(17) 0.7661(12) 0.3036(11) 0.101(5) Uani 1 1 d . U . . .
N3 N 0.2908(19) 0.7978(10) 0.2282(12) 0.105(5) Uani 1 1 d . U . . .
N4 N 0.2660(18) 0.8673(12) 0.1291(11) 0.109(5) Uani 1 1 d . U . . .
N5 N 0.4725(17) 0.8996(14) 0.2144(13) 0.114(6) Uani 1 1 d . U . . .
N6 N 0.382(2) 0.9329(14) 0.2999(12) 0.119(6) Uani 1 1 d . U . . .
N7 N 0.5413(19) 0.7499(14) 0.1835(11) 0.105(5) Uani 1 1 d . U . . .
N8 N 0.4689(16) 0.6152(12) 0.2025(11) 0.101(5) Uani 1 1 d . U . . .
N9 N 0.953(2) 0.5999(14) 0.1276(12) 0.125(7) Uani 1 1 d . U . . .
N10 N 0.556(2) 0.8713(18) 0.4993(13) 0.143(7) Uani 1 1 d . U . . .
N11 N 0.524(3) 0.2947(19) 0.0667(16) 0.166(8) Uani 1 1 d . U . . .
C1 C 0.724(2) 0.5697(18) 0.2252(17) 0.112(7) Uani 1 1 d . U . . .
C2 C 0.754(2) 0.5416(15) 0.2817(16) 0.109(6) Uani 1 1 d . U . . .
C3 C 0.735(3) 0.5823(15) 0.3259(16) 0.118(7) Uani 1 1 d . U . . .
C4 C 0.695(3) 0.554(2) 0.1293(16) 0.141(11) Uani 1 1 d . U . . .
H4A H 0.7080 0.5171 0.1036 0.169 Uiso 1 1 calc R U . . .
H4B H 0.6216 0.5626 0.1223 0.169 Uiso 1 1 calc R U . . .
H4C H 0.7281 0.6008 0.1238 0.169 Uiso 1 1 calc R U . . .
C5 C 0.793(2) 0.4737(15) 0.2858(16) 0.114(7) Uani 1 1 d . U . . .
H5 H 0.8016 0.4520 0.2527 0.137 Uiso 1 1 calc R U . . .
C6 C 0.823(2) 0.4286(13) 0.3369(15) 0.106(7) Uani 1 1 d . U . . .
C7 C 0.764(2) 0.4300(15) 0.3827(16) 0.113(7) Uani 1 1 d . U . . .
C8 C 0.792(3) 0.3829(14) 0.4290(16) 0.127(8) Uani 1 1 d . U . . .
H8 H 0.7516 0.3807 0.4549 0.153 Uiso 1 1 calc R U . . .
C9 C 0.879(3) 0.3397(18) 0.4372(17) 0.130(9) Uani 1 1 d . U . . .
C10 C 0.935(3) 0.3360(16) 0.3937(16) 0.128(9) Uani 1 1 d . U . . .
H10 H 0.9922 0.3043 0.3974 0.154 Uiso 1 1 calc R U . . .
C11 C 0.903(3) 0.3794(15) 0.3479(16) 0.121(8) Uani 1 1 d . U . . .
C12 C 0.621(3) 0.480(2) 0.4092(16) 0.149(14) Uani 1 1 d . U . . .
H12A H 0.5619 0.5104 0.3927 0.179 Uiso 1 1 calc R U . . .
H12B H 0.5987 0.4319 0.4197 0.179 Uiso 1 1 calc R U . . .
H12C H 0.6623 0.5047 0.4421 0.179 Uiso 1 1 calc R U . . .
C13 C 0.854(3) 0.294(2) 0.5205(18) 0.163(14) Uani 1 1 d . U . . .
H13A H 0.8843 0.2574 0.5488 0.195 Uiso 1 1 calc R U . . .
H13B H 0.8567 0.3427 0.5375 0.195 Uiso 1 1 calc R U . . .
H13C H 0.7831 0.2805 0.5040 0.195 Uiso 1 1 calc R U . . .
C14 C 1.026(4) 0.329(3) 0.3090(19) 0.20(2) Uani 1 1 d . U . . .
H14A H 1.0543 0.3312 0.2765 0.237 Uiso 1 1 calc R U . . .
H14B H 1.0794 0.3406 0.3423 0.237 Uiso 1 1 calc R U . . .
H14C H 1.0008 0.2789 0.3124 0.237 Uiso 1 1 calc R U . . .
C15 C 0.809(3) 0.6008(17) 0.3788(16) 0.125(8) Uani 1 1 d . U . . .
C16 C 0.778(3) 0.6273(16) 0.4245(17) 0.138(9) Uani 1 1 d . U . . .
H16 H 0.7084 0.6339 0.4232 0.166 Uiso 1 1 calc R U . . .
C17 C 0.850(4) 0.6429(19) 0.470(2) 0.156(10) Uani 1 1 d . U . . .
C18 C 0.948(4) 0.637(2) 0.479(2) 0.167(12) Uani 1 1 d . U . . .
H18 H 0.9932 0.6484 0.5134 0.201 Uiso 1 1 calc R U . . .
C19 C 0.981(3) 0.612(2) 0.4338(18) 0.154(11) Uani 1 1 d . U . . .
H19 H 1.0514 0.6099 0.4372 0.185 Uiso 1 1 calc R U . . .
C20 C 0.916(3) 0.5882(19) 0.3827(17) 0.138(10) Uani 1 1 d . U . . .
H20 H 0.9398 0.5664 0.3538 0.165 Uiso 1 1 calc R U . . .
C21 C 0.875(5) 0.662(4) 0.579(2) 0.29(3) Uani 1 1 d . U . . .
H21A H 0.8350 0.6748 0.6054 0.349 Uiso 1 1 calc R U . . .
H21B H 0.9060 0.6137 0.5881 0.349 Uiso 1 1 calc R U . . .
H21C H 0.9282 0.6994 0.5813 0.349 Uiso 1 1 calc R U . . .
C22 C 0.120(3) 0.992(2) 0.1828(18) 0.139(10) Uani 1 1 d . U . . .
C23 C 0.178(2) 1.0631(18) 0.1857(17) 0.124(8) Uani 1 1 d . U . . .
C24 C 0.285(2) 1.0712(15) 0.2076(15) 0.110(7) Uani 1 1 d . U . . .
C25 C -0.020(5) 0.929(4) 0.199(5) 0.20(3) Uani 0.5 1 d . U P A 1
H25A H -0.0938 0.9254 0.1848 0.307 Uiso 0.5 1 calc R U P A 1
H25B H 0.0102 0.8803 0.1959 0.307 Uiso 0.5 1 calc R U P A 1
H25C H -0.0040 0.9436 0.2380 0.307 Uiso 0.5 1 calc R U P A 1
C25A C -0.019(5) 0.914(3) 0.142(3) 0.13(2) Uani 0.5 1 d . U P A 2
H25D H -0.0916 0.9182 0.1254 0.201 Uiso 0.5 1 calc R U P A 2
H25E H 0.0141 0.8940 0.1139 0.201 Uiso 0.5 1 calc R U P A 2
H25F H -0.0067 0.8801 0.1734 0.201 Uiso 0.5 1 calc R U P A 2
C26 C 0.114(3) 1.1194(19) 0.1594(16) 0.131(9) Uani 1 1 d . U . . .
H26 H 0.0436 1.1126 0.1549 0.157 Uiso 1 1 calc R U . . .
C27 C 0.148(3) 1.1896(18) 0.1380(13) 0.113(7) Uani 1 1 d . U . . .
C28 C 0.237(3) 1.200(2) 0.1200(16) 0.127(8) Uani 1 1 d . U . . .
C29 C 0.252(3) 1.2638(16) 0.0920(15) 0.119(8) Uani 1 1 d . U . . .
H29 H 0.3103 1.2701 0.0785 0.143 Uiso 1 1 calc R U . . .
C30 C 0.179(3) 1.3168(18) 0.0846(15) 0.125(8) Uani 1 1 d . U . . .
C31 C 0.095(2) 1.3131(16) 0.1056(13) 0.110(8) Uani 1 1 d . U . . .
H31 H 0.0553 1.3556 0.1065 0.133 Uiso 1 1 calc R U . . .
C32 C 0.071(3) 1.2477(18) 0.1249(16) 0.126(8) Uani 1 1 d . U . . .
C33 C 0.396(2) 1.1536(18) 0.1124(15) 0.128(10) Uani 1 1 d . U . . .
H33A H 0.4380 1.1093 0.1210 0.154 Uiso 1 1 calc R U . . .
H33B H 0.3798 1.1628 0.0724 0.154 Uiso 1 1 calc R U . . .
H33C H 0.4327 1.1959 0.1321 0.154 Uiso 1 1 calc R U . . .
C34 C 0.281(3) 1.390(2) 0.0363(19) 0.182(17) Uani 1 1 d . U . . .
H34A H 0.2814 1.4381 0.0181 0.218 Uiso 1 1 calc R U . . .
H34B H 0.3407 1.3859 0.0673 0.218 Uiso 1 1 calc R U . . .
H34C H 0.2809 1.3507 0.0096 0.218 Uiso 1 1 calc R U . . .
C35 C -0.075(2) 1.2908(16) 0.1509(14) 0.117(10) Uani 1 1 d . U . . .
H35A H -0.1197 1.2761 0.1744 0.140 Uiso 1 1 calc R U . . .
H35B H -0.0443 1.3386 0.1634 0.140 Uiso 1 1 calc R U . . .
H35C H -0.1148 1.2949 0.1125 0.140 Uiso 1 1 calc R U . . .
C36 C 0.321(3) 1.1343(16) 0.2465(13) 0.115(8) Uani 1 1 d . U . . .
C37 C 0.424(3) 1.1448(17) 0.2544(12) 0.116(8) Uani 1 1 d . U . . .
H37 H 0.4622 1.1151 0.2360 0.140 Uiso 1 1 calc R U . . .
C38 C 0.468(3) 1.2001(19) 0.2904(14) 0.130(9) Uani 1 1 d . U . . .
C39 C 0.411(3) 1.243(2) 0.3172(16) 0.138(10) Uani 1 1 d . U . . .
H39 H 0.4416 1.2827 0.3405 0.165 Uiso 1 1 calc R U . . .
C40 C 0.314(3) 1.230(2) 0.3104(15) 0.130(9) Uani 1 1 d . U . . .
H40 H 0.2779 1.2562 0.3322 0.156 Uiso 1 1 calc R U . . .
C41 C 0.261(3) 1.1762(17) 0.2704(14) 0.125(9) Uani 1 1 d . U . . .
H41 H 0.1896 1.1706 0.2616 0.150 Uiso 1 1 calc R U . . .
C42 C 0.624(3) 1.275(2) 0.3332(15) 0.139(12) Uani 1 1 d . U . . .
H42A H 0.6954 1.2772 0.3321 0.167 Uiso 1 1 calc R U . . .
H42B H 0.5914 1.3223 0.3205 0.167 Uiso 1 1 calc R U . . .
H42C H 0.6197 1.2656 0.3712 0.167 Uiso 1 1 calc R U . . .
C43 C 0.375(2) 0.6958(15) 0.2940(12) 0.096(6) Uani 1 1 d . U . . .
H43 H 0.3555 0.6613 0.2618 0.115 Uiso 1 1 calc R U . . .
C44 C 0.370(2) 0.6544(16) 0.3457(13) 0.108(8) Uani 1 1 d . U . . .
H44A H 0.3950 0.6867 0.3781 0.130 Uiso 1 1 calc R U . . .
H44B H 0.4150 0.6110 0.3498 0.130 Uiso 1 1 calc R U . . .
C45 C 0.264(2) 0.6283(18) 0.3458(16) 0.127(9) Uani 1 1 d . U . . .
H45A H 0.2391 0.5929 0.3151 0.152 Uiso 1 1 calc R U . . .
H45B H 0.2651 0.6030 0.3811 0.152 Uiso 1 1 calc R U . . .
C46 C 0.197(2) 0.6920(15) 0.3390(16) 0.128(9) Uani 1 1 d . U . . .
H46A H 0.2213 0.7266 0.3702 0.154 Uiso 1 1 calc R U . . .
H46B H 0.1280 0.6758 0.3398 0.154 Uiso 1 1 calc R U . . .
C47 C 0.193(2) 0.7317(15) 0.2845(14) 0.109(7) Uani 1 1 d . U . . .
H47A H 0.1443 0.7733 0.2800 0.131 Uiso 1 1 calc R U . . .
H47B H 0.1685 0.6972 0.2532 0.131 Uiso 1 1 calc R U . . .
C48 C 0.300(2) 0.7614(15) 0.2838(14) 0.105(6) Uani 1 1 d . U . . .
H48 H 0.3224 0.7987 0.3139 0.126 Uiso 1 1 calc R U . . .
C49 C 0.527(2) 0.7655(16) 0.3359(14) 0.099(6) Uani 1 1 d . U . . .
H49 H 0.4913 0.7848 0.3608 0.118 Uiso 1 1 calc R U . . .
C50 C 0.631(2) 0.7891(14) 0.3441(15) 0.096(6) Uani 1 1 d . U . . .
C51 C 0.674(2) 0.8235(17) 0.3879(13) 0.101(7) Uani 1 1 d . U . . .
H51 H 0.6364 0.8361 0.4138 0.122 Uiso 1 1 calc R U . . .
C52 C 0.774(2) 0.8427(17) 0.3985(14) 0.114(8) Uani 1 1 d . U . . .
H52 H 0.8061 0.8698 0.4306 0.137 Uiso 1 1 calc R U . . .
C53 C 0.827(2) 0.8197(14) 0.3587(14) 0.099(7) Uani 1 1 d . U . . .
C54 C 0.928(2) 0.8380(19) 0.3635(15) 0.122(9) Uani 1 1 d . U . . .
H54 H 0.9620 0.8669 0.3942 0.146 Uiso 1 1 calc R U . . .
C55 C 0.978(3) 0.8165(17) 0.3268(15) 0.111(8) Uani 1 1 d . U . . .
H55 H 1.0474 0.8281 0.3328 0.133 Uiso 1 1 calc R U . . .
C56 C 0.930(2) 0.7786(17) 0.2812(15) 0.111(8) Uani 1 1 d . U . . .
H56 H 0.9667 0.7634 0.2552 0.133 Uiso 1 1 calc R U . . .
C57 C 0.827(2) 0.7619(16) 0.2726(14) 0.105(7) Uani 1 1 d . U . . .
H57 H 0.7907 0.7399 0.2391 0.127 Uiso 1 1 calc R U . . .
C58 C 0.777(2) 0.7795(14) 0.3171(15) 0.102(7) Uani 1 1 d . U . . .
C59 C 0.2546(19) 0.7584(16) 0.1845(15) 0.101(6) Uani 1 1 d . U . . .
H59 H 0.2417 0.7073 0.1874 0.121 Uiso 1 1 calc R U . . .
C60 C 0.234(2) 0.7955(16) 0.1290(15) 0.105(6) Uani 1 1 d . U . . .
C61 C 0.185(2) 0.7612(17) 0.0833(15) 0.112(7) Uani 1 1 d . U . . .
H61 H 0.1694 0.7103 0.0850 0.134 Uiso 1 1 calc R U . . .
C62 C 0.155(2) 0.798(2) 0.0327(17) 0.126(8) Uani 1 1 d . U . . .
H62 H 0.1170 0.7744 0.0002 0.151 Uiso 1 1 calc R U . . .
C63 C 0.185(3) 0.869(2) 0.0331(17) 0.127(8) Uani 1 1 d . U . . .
C64 C 0.152(3) 0.916(2) -0.0170(16) 0.128(9) Uani 1 1 d . U . . .
H64 H 0.1075 0.8971 -0.0499 0.153 Uiso 1 1 calc R U . . .
C65 C 0.187(3) 0.985(2) -0.0139(16) 0.134(10) Uani 1 1 d . U . . .
H65 H 0.1723 1.0145 -0.0466 0.161 Uiso 1 1 calc R U . . .
C66 C 0.243(2) 1.0159(19) 0.0341(16) 0.120(9) Uani 1 1 d . U . . .
H66 H 0.2641 1.0657 0.0339 0.144 Uiso 1 1 calc R U . . .
C67 C 0.267(2) 0.9795(18) 0.0790(14) 0.108(8) Uani 1 1 d . U . . .
H67 H 0.3057 1.0004 0.1124 0.130 Uiso 1 1 calc R U . . .
C68 C 0.233(2) 0.9076(19) 0.0760(15) 0.110(7) Uani 1 1 d . U . . .
C69 C 0.513(2) 0.8821(17) 0.1613(15) 0.122(7) Uani 1 1 d . U . . .
H69 H 0.4560 0.8679 0.1291 0.147 Uiso 1 1 calc R U . . .
C70 C 0.563(2) 0.9542(18) 0.1503(18) 0.141(10) Uani 1 1 d . U . . .
H70A H 0.5113 0.9935 0.1408 0.169 Uiso 1 1 calc R U . . .
H70B H 0.6137 0.9694 0.1843 0.169 Uiso 1 1 calc R U . . .
C71 C 0.614(3) 0.9455(19) 0.1040(18) 0.147(10) Uani 1 1 d . U . . .
H71A H 0.5622 0.9352 0.0692 0.176 Uiso 1 1 calc R U . . .
H71B H 0.6481 0.9923 0.0990 0.176 Uiso 1 1 calc R U . . .
C72 C 0.690(2) 0.8847(17) 0.1150(15) 0.124(9) Uani 1 1 d . U . . .
H72A H 0.7468 0.8982 0.1464 0.149 Uiso 1 1 calc R U . . .
H72B H 0.7163 0.8768 0.0820 0.149 Uiso 1 1 calc R U . . .
C73 C 0.641(3) 0.8145(17) 0.1285(15) 0.124(9) Uani 1 1 d . U . . .
H73A H 0.6930 0.7755 0.1378 0.148 Uiso 1 1 calc R U . . .
H73B H 0.5893 0.7982 0.0951 0.148 Uiso 1 1 calc R U . . .
C74 C 0.590(2) 0.8219(16) 0.1763(14) 0.107(7) Uani 1 1 d . U . . .
H74 H 0.6413 0.8350 0.2111 0.128 Uiso 1 1 calc R U . . .
C75 C 0.529(2) 0.9220(16) 0.2600(16) 0.115(7) Uani 1 1 d . U . . .
H75 H 0.5996 0.9255 0.2643 0.139 Uiso 1 1 calc R U . . .
C76 C 0.484(3) 0.9430(17) 0.3068(17) 0.120(7) Uani 1 1 d . U . . .
C77 C 0.545(3) 0.9786(17) 0.3516(18) 0.124(8) Uani 1 1 d . U . . .
H77 H 0.6145 0.9887 0.3545 0.149 Uiso 1 1 calc R U . . .
C78 C 0.496(3) 0.9984(19) 0.3922(18) 0.135(9) Uani 1 1 d . U . . .
H78 H 0.5360 1.0209 0.4248 0.162 Uiso 1 1 calc R U . . .
C79 C 0.398(3) 0.9884(18) 0.3889(18) 0.133(9) Uani 1 1 d . U . . .
C80 C 0.344(3) 1.010(2) 0.4330(18) 0.145(10) Uani 1 1 d . U . . .
H80 H 0.3784 1.0318 0.4672 0.174 Uiso 1 1 calc R U . . .
C81 C 0.245(3) 0.996(2) 0.4198(18) 0.151(11) Uani 1 1 d . U . . .
H81 H 0.2089 1.0085 0.4466 0.182 Uiso 1 1 calc R U . . .
C82 C 0.190(3) 0.9660(19) 0.3707(17) 0.137(10) Uani 1 1 d . U . . .
H82 H 0.1183 0.9635 0.3630 0.164 Uiso 1 1 calc R U . . .
C83 C 0.236(3) 0.9415(17) 0.3359(15) 0.117(8) Uani 1 1 d . U . . .
H83 H 0.1997 0.9129 0.3055 0.140 Uiso 1 1 calc R U . . .
C84 C 0.343(3) 0.9561(16) 0.3413(16) 0.113(7) Uani 1 1 d . U . . .
C85 C 0.475(2) 0.7176(19) 0.1472(17) 0.116(8) Uani 1 1 d . U . . .
H85 H 0.4513 0.7422 0.1127 0.139 Uiso 1 1 calc R U . . .
C86 C 0.430(2) 0.6450(18) 0.1532(16) 0.107(7) Uani 1 1 d . U . . .
C87 C 0.360(2) 0.6180(18) 0.1112(15) 0.110(7) Uani 1 1 d . U . . .
H87 H 0.3387 0.6435 0.0769 0.132 Uiso 1 1 calc R U . . .
C88 C 0.318(2) 0.5505(19) 0.1200(16) 0.119(8) Uani 1 1 d . U . . .
H88 H 0.2677 0.5270 0.0920 0.142 Uiso 1 1 calc R U . . .
C89 C 0.357(2) 0.5175(16) 0.1746(16) 0.113(8) Uani 1 1 d . U . . .
C90 C 0.311(3) 0.4471(18) 0.1854(18) 0.127(9) Uani 1 1 d . U . . .
H90 H 0.2565 0.4259 0.1582 0.153 Uiso 1 1 calc R U . . .
C91 C 0.346(2) 0.414(2) 0.2345(17) 0.125(9) Uani 1 1 d . U . . .
H91 H 0.3199 0.3682 0.2439 0.149 Uiso 1 1 calc R U . . .
C92 C 0.425(3) 0.4508(19) 0.2704(16) 0.124(9) Uani 1 1 d . U . . .
H92 H 0.4525 0.4275 0.3051 0.149 Uiso 1 1 calc R U . . .
C93 C 0.467(2) 0.5145(16) 0.2625(15) 0.108(7) Uani 1 1 d . U . . .
H93 H 0.5212 0.5354 0.2901 0.130 Uiso 1 1 calc R U . . .
C94 C 0.428(2) 0.5500(17) 0.2109(16) 0.110(7) Uani 1 1 d . U . . .
C95 C 0.890(3) 0.719(2) 0.0600(17) 0.130(7) Uani 1 1 d . U . . .
C96 C 1.035(4) 0.522(2) 0.220(2) 0.136(7) Uani 1 1 d . U . . .
C97 C 0.731(4) 0.912(3) 0.548(2) 0.167(9) Uani 1 1 d . U . . .
C98 C 0.532(4) 0.725(3) 0.509(3) 0.160(9) Uani 1 1 d . U . . .
C99 C 0.642(4) 0.170(3) 0.058(2) 0.159(9) Uani 1 1 d . U . . .
C100 C 0.603(4) 0.323(3) 0.173(2) 0.154(8) Uani 1 1 d . U . . .
F19 F 0.687(4) 1.070(4) 0.261(2) 0.22(2) Uani 0.235(14) 1 d G U P B 1
F20 F 0.795(6) 1.158(3) 0.282(2) 0.24(3) Uani 0.235(14) 1 d G U P B 1
F21 F 0.788(6) 1.092(4) 0.210(2) 0.22(2) Uani 0.235(14) 1 d G U P B 1
F22 F 0.725(4) 1.042(4) 0.443(2) 0.18(2) Uani 0.235(14) 1 d G U P B 1
F23 F 0.848(5) 1.073(4) 0.511(2) 0.22(3) Uani 0.235(14) 1 d G U P B 1
F24 F 0.800(5) 1.146(3) 0.441(2) 0.26(2) Uani 0.235(14) 1 d G U P B 1
O27 O 0.961(4) 1.007(4) 0.445(2) 0.25(3) Uani 0.235(14) 1 d G U P B 1
O28 O 0.900(4) 1.119(3) 0.401(2) 0.25(2) Uani 0.235(14) 1 d G U P B 1
O29 O 0.819(6) 0.942(3) 0.279(2) 0.21(2) Uani 0.235(14) 1 d G U P B 1
O30 O 0.933(4) 1.042(4) 0.299(2) 0.22(3) Uani 0.235(14) 1 d G U P B 1
S7 S 0.881(3) 1.042(3) 0.406(2) 0.236(14) Uani 0.235(14) 1 d G U P B 1
S8 S 0.846(4) 1.012(3) 0.301(2) 0.218(13) Uani 0.235(14) 1 d G U P B 1
N12 N 0.823(4) 1.000(2) 0.356(2) 0.222(15) Uani 0.235(14) 1 d G U P B 1
C101 C 0.775(5) 1.091(3) 0.253(2) 0.212(17) Uani 0.235(14) 1 d G U P B 1
C102 C 0.814(4) 1.074(3) 0.456(2) 0.224(17) Uani 0.235(14) 1 d G U P B 1
F19A F 0.7140(15) 1.0979(11) 0.2193(7) 0.196(11) Uani 0.765(14) 1 d G U P B 2
F20A F 0.8582(19) 1.1508(10) 0.2423(7) 0.29(2) Uani 0.765(14) 1 d G U P B 2
F21A F 0.827(2) 1.0735(13) 0.1756(6) 0.266(16) Uani 0.765(14) 1 d G U P B 2
F22A F 0.7121(14) 1.1111(14) 0.3983(9) 0.211(13) Uani 0.765(14) 1 d G U P B 2
F23A F 0.8361(19) 1.1213(14) 0.4704(7) 0.190(18) Uani 0.235(14) 1 d G U P B 2
F24A F 0.8366(18) 1.1827(9) 0.3964(8) 0.292(17) Uani 0.765(14) 1 d G U P B 2
O27A O 0.9164(18) 1.0090(11) 0.4176(6) 0.260(19) Uani 0.765(14) 1 d G U P B 2
O28A O 0.9222(11) 1.1168(10) 0.3656(7) 0.286(18) Uani 0.765(14) 1 d G U P B 2
O29A O 0.769(2) 0.9466(8) 0.2511(8) 0.180(19) Uani 0.235(14) 1 d G U P B 2
O30A O 0.9261(15) 1.0090(12) 0.2737(7) 0.190(13) Uani 0.765(14) 1 d G U P B 2
S7A S 0.8635(12) 1.0538(8) 0.3729(6) 0.207(7) Uani 0.765(14) 1 d G U P B 2
S8A S 0.8279(15) 1.0084(8) 0.2712(6) 0.229(8) Uani 0.765(14) 1 d G U P B 2
N12A N 0.7939(13) 1.0196(7) 0.3229(7) 0.212(11) Uani 0.765(14) 1 d G U P B 2
C103 C 0.8084(17) 1.0884(10) 0.2165(6) 0.217(14) Uani 0.765(14) 1 d G U P B 2
C104 C 0.8113(14) 1.1168(10) 0.4148(7) 0.220(12) Uani 0.765(14) 1 d G U P B 2

loop_
_atom_site_aniso_label
_atom_site_aniso_U_11
_atom_site_aniso_U_22
_atom_site_aniso_U_33
_atom_site_aniso_U_23
_atom_site_aniso_U_13
_atom_site_aniso_U_12
Ni1 0.100(3) 0.085(3) 0.135(4) 0.002(3) 0.054(3) -0.001(3)
Ni2 0.098(3) 0.077(3) 0.147(4) 0.007(3) 0.044(3) 0.002(2)
S1 0.101(5) 0.086(5) 0.165(7) -0.001(5) 0.049(5) -0.008(4)
S2 0.125(6) 0.098(6) 0.155(8) -0.001(5) 0.049(6) 0.005(5)
S3 0.164(8) 0.115(7) 0.172(9) 0.000(6) 0.069(7) -0.001(6)
S4 0.150(8) 0.119(7) 0.171(9) -0.008(7) 0.067(7) -0.009(6)
S5 0.161(9) 0.142(8) 0.157(9) 0.013(6) 0.051(7) -0.010(6)
S6 0.155(8) 0.116(7) 0.208(10) 0.006(7) 0.054(8) -0.010(7)
F1 0.144(12) 0.138(14) 0.168(14) -0.018(14) 0.045(12) -0.011(12)
F2 0.175(17) 0.078(10) 0.184(17) 0.006(10) 0.035(14) -0.011(10)
F3 0.125(10) 0.068(9) 0.166(13) -0.006(10) 0.030(9) 0.000(8)
F4 0.164(16) 0.119(13) 0.176(15) 0.009(11) 0.079(14) -0.005(11)
F5 0.131(12) 0.096(12) 0.210(19) 0.026(11) 0.054(11) 0.020(9)
F6 0.135(12) 0.143(16) 0.174(16) 0.042(12) 0.070(11) 0.018(11)
F7 0.29(3) 0.24(2) 0.203(19) -0.097(17) 0.145(19) -0.12(2)
F8 0.181(18) 0.187(18) 0.29(3) -0.084(17) 0.04(2) 0.028(16)
F9 0.176(14) 0.21(2) 0.207(19) -0.098(18) 0.102(14) -0.031(17)
F10 0.25(2) 0.121(14) 0.132(14) -0.013(11) 0.079(13) 0.026(12)
F11 0.24(2) 0.129(12) 0.20(2) 0.005(15) 0.095(16) -0.009(15)
F12 0.211(19) 0.156(17) 0.134(13) 0.019(13) 0.066(13) 0.031(13)
F13 0.25(3) 0.160(18) 0.162(18) 0.011(13) 0.069(16) 0.035(15)
F14 0.166(14) 0.126(16) 0.22(2) 0.015(13) 0.053(13) 0.002(12)
F15 0.151(15) 0.114(14) 0.195(19) 0.016(11) 0.058(14) 0.011(11)
F16 0.177(17) 0.149(16) 0.22(2) 0.027(14) 0.087(17) 0.027(14)
F17 0.139(13) 0.151(17) 0.205(19) -0.012(15) 0.050(14) -0.004(12)
F18 0.21(2) 0.144(17) 0.220(15) -0.028(16) 0.055(18) -0.056(16)
O1 0.164(15) 0.094(12) 0.114(11) 0.009(10) 0.033(10) 0.009(10)
O2 0.095(10) 0.090(11) 0.149(13) -0.003(9) 0.081(10) 0.009(8)
O3 0.120(13) 0.066(11) 0.153(14) 0.006(10) 0.062(13) 0.000(10)
O4 0.26(3) 0.19(3) 0.179(19) -0.03(2) 0.084(19) -0.02(2)
O5 0.090(12) 0.107(15) 0.157(18) 0.012(12) 0.031(11) 0.007(10)
O6 0.162(19) 0.132(18) 0.16(2) 0.031(14) 0.045(15) 0.049(15)
O7 0.134(16) 0.135(18) 0.19(2) 0.050(16) 0.072(14) 0.054(13)
O8 0.110(11) 0.051(7) 0.177(16) 0.008(9) 0.048(12) -0.008(7)
O9 0.071(8) 0.096(11) 0.184(17) 0.015(11) 0.050(9) 0.016(7)
O10 0.090(11) 0.099(14) 0.33(3) 0.040(18) 0.010(16) -0.003(10)
O11 0.113(13) 0.102(13) 0.18(2) 0.010(13) 0.053(13) -0.002(10)
O12 0.150(17) 0.087(12) 0.17(2) 0.000(12) 0.055(13) -0.004(12)
O13 0.113(14) 0.095(14) 0.22(2) 0.024(15) 0.059(14) 0.020(11)
O14 0.152(14) 0.124(17) 0.154(19) -0.008(13) 0.049(15) -0.029(13)
O15 0.130(12) 0.070(10) 0.155(16) 0.009(11) 0.060(11) -0.007(9)
O16 0.106(11) 0.108(15) 0.168(17) -0.014(13) 0.037(12) -0.007(11)
O17 0.117(11) 0.091(13) 0.146(18) 0.018(11) 0.047(12) 0.019(9)
O18 0.124(15) 0.115(14) 0.174(18) -0.009(12) 0.050(15) -0.008(11)
O19 0.22(2) 0.093(15) 0.166(15) -0.013(12) 0.066(17) -0.030(15)
O20 0.177(19) 0.103(11) 0.20(2) 0.018(13) 0.058(18) -0.007(13)
O21 0.172(19) 0.106(15) 0.198(19) -0.029(16) 0.094(16) -0.033(13)
O22 0.150(17) 0.116(16) 0.175(14) -0.014(14) 0.072(12) -0.007(13)
O23 0.189(18) 0.18(2) 0.16(2) 0.012(14) 0.053(14) -0.051(15)
O24 0.17(2) 0.19(2) 0.17(2) 0.012(16) 0.042(15) -0.059(17)
O25 0.150(18) 0.116(16) 0.28(3) 0.013(17) 0.03(2) 0.006(12)
O26 0.141(12) 0.111(16) 0.19(2) 0.042(16) 0.026(14) 0.012(13)
N1 0.113(11) 0.16(2) 0.107(16) -0.016(11) 0.073(12) 0.007(10)
N2 0.094(10) 0.074(10) 0.138(14) -0.003(10) 0.036(9) 0.023(9)
N3 0.129(15) 0.037(8) 0.164(12) 0.002(8) 0.066(14) 0.014(8)
N4 0.121(14) 0.069(11) 0.142(9) -0.013(8) 0.046(11) -0.001(11)
N5 0.078(9) 0.094(14) 0.174(16) 0.029(14) 0.040(10) 0.026(10)
N6 0.123(12) 0.091(14) 0.142(10) -0.010(10) 0.030(9) -0.005(14)
N7 0.106(16) 0.101(11) 0.120(12) 0.020(10) 0.048(10) 0.006(9)
N8 0.085(11) 0.075(11) 0.146(14) -0.005(8) 0.035(10) 0.004(9)
N9 0.117(12) 0.093(10) 0.159(18) -0.013(12) 0.019(14) -0.011(9)
N10 0.141(15) 0.132(14) 0.176(16) -0.012(14) 0.075(14) -0.002(12)
N11 0.168(19) 0.132(17) 0.202(18) -0.003(14) 0.054(15) -0.002(13)
C1 0.096(17) 0.083(16) 0.152(14) -0.008(12) 0.021(17) 0.011(12)
C2 0.110(17) 0.051(12) 0.158(13) -0.007(10) 0.021(15) -0.015(11)
C3 0.156(18) 0.047(13) 0.150(14) 0.012(11) 0.038(13) -0.014(11)
C4 0.19(3) 0.11(2) 0.152(16) 0.032(19) 0.10(2) -0.01(2)
C5 0.098(18) 0.069(14) 0.18(2) 0.004(12) 0.033(16) -0.001(12)
C6 0.099(16) 0.048(13) 0.165(19) -0.016(12) 0.022(13) 0.008(10)
C7 0.099(16) 0.060(15) 0.18(2) 0.011(13) 0.033(14) -0.004(11)
C8 0.15(2) 0.051(15) 0.18(2) 0.007(14) 0.042(17) 0.017(13)
C9 0.14(2) 0.088(19) 0.16(2) 0.020(16) 0.036(16) 0.026(15)
C10 0.16(2) 0.067(17) 0.16(2) 0.016(15) 0.040(17) 0.033(16)
C11 0.14(2) 0.063(16) 0.16(2) 0.012(14) 0.053(15) 0.031(13)
C12 0.14(3) 0.14(3) 0.19(3) 0.09(3) 0.07(2) 0.06(2)
C13 0.19(4) 0.14(3) 0.16(3) 0.03(3) 0.06(2) 0.02(3)
C14 0.24(4) 0.18(4) 0.20(4) 0.03(3) 0.10(3) 0.13(3)
C15 0.147(15) 0.097(19) 0.139(17) 0.003(16) 0.049(13) 0.002(18)
C16 0.16(2) 0.11(2) 0.159(19) -0.01(2) 0.066(16) -0.01(2)
C17 0.21(2) 0.11(2) 0.151(19) -0.01(2) 0.053(18) -0.01(3)
C18 0.19(2) 0.15(3) 0.15(2) -0.03(2) 0.03(2) -0.05(3)
C19 0.159(19) 0.15(3) 0.15(3) 0.01(2) 0.036(15) -0.04(2)
C20 0.151(16) 0.11(2) 0.16(2) -0.02(2) 0.050(16) -0.01(2)
C21 0.33(6) 0.38(7) 0.17(2) -0.09(5) 0.08(3) -0.18(6)
C22 0.088(11) 0.102(14) 0.22(3) 0.017(18) 0.029(18) 0.006(9)
C23 0.113(12) 0.088(13) 0.18(2) -0.011(14) 0.061(16) -0.003(10)
C24 0.120(13) 0.055(10) 0.17(2) 0.003(12) 0.061(15) -0.004(10)
C25 0.09(3) 0.11(5) 0.37(7) 0.06(5) -0.01(5) -0.04(4)
C25A 0.12(4) 0.09(3) 0.18(5) 0.09(3) 0.00(4) -0.02(3)
C26 0.133(18) 0.098(14) 0.17(3) -0.009(17) 0.059(17) 0.013(14)
C27 0.149(17) 0.094(13) 0.110(19) -0.028(13) 0.059(15) 0.018(13)
C28 0.146(18) 0.103(17) 0.14(2) -0.009(16) 0.056(17) 0.010(13)
C29 0.135(19) 0.071(14) 0.17(3) -0.036(13) 0.063(17) 0.004(12)
C30 0.17(2) 0.084(14) 0.15(2) -0.017(14) 0.089(17) 0.024(14)
C31 0.128(19) 0.074(13) 0.14(2) -0.034(14) 0.057(15) 0.001(13)
C32 0.148(19) 0.076(13) 0.16(2) -0.018(15) 0.061(16) 0.006(13)
C33 0.15(2) 0.10(2) 0.15(3) 0.02(2) 0.08(2) -0.003(18)
C34 0.22(4) 0.15(3) 0.22(4) -0.02(3) 0.14(3) -0.01(3)
C35 0.11(2) 0.087(19) 0.14(3) 0.027(19) 0.024(19) 0.023(14)
C36 0.150(16) 0.077(15) 0.13(2) 0.006(12) 0.058(16) -0.016(14)
C37 0.141(16) 0.091(18) 0.12(2) 0.011(13) 0.039(17) -0.007(15)
C38 0.140(16) 0.13(2) 0.13(2) -0.010(15) 0.051(17) -0.016(15)
C39 0.162(19) 0.10(2) 0.15(2) -0.003(16) 0.04(2) 0.02(2)
C40 0.16(2) 0.11(2) 0.12(2) -0.002(14) 0.05(2) 0.03(2)
C41 0.16(2) 0.081(18) 0.14(2) 0.013(13) 0.048(18) 0.018(16)
C42 0.15(2) 0.15(3) 0.14(3) -0.011(19) 0.07(2) -0.05(2)
C43 0.116(11) 0.079(15) 0.100(16) -0.006(11) 0.043(12) 0.017(10)
C44 0.126(15) 0.078(16) 0.12(2) 0.013(13) 0.037(16) 0.005(13)
C45 0.119(18) 0.092(19) 0.18(3) 0.017(16) 0.062(18) 0.018(14)
C46 0.132(18) 0.058(15) 0.21(2) 0.028(17) 0.061(19) -0.002(13)
C47 0.109(13) 0.062(15) 0.16(2) -0.004(13) 0.044(16) -0.008(12)
C48 0.096(12) 0.068(13) 0.155(15) 0.014(12) 0.036(15) 0.006(10)
C49 0.113(14) 0.082(17) 0.111(19) 0.038(10) 0.047(13) 0.013(12)
C50 0.121(13) 0.049(14) 0.125(18) 0.032(10) 0.044(13) 0.016(11)
C51 0.103(14) 0.10(2) 0.110(18) 0.023(13) 0.039(14) 0.028(14)
C52 0.117(15) 0.096(19) 0.13(2) -0.003(15) 0.041(14) 0.006(16)
C53 0.107(13) 0.048(14) 0.146(19) -0.007(13) 0.040(12) 0.010(12)
C54 0.100(14) 0.11(2) 0.15(2) -0.001(17) 0.031(14) 0.011(15)
C55 0.110(18) 0.084(19) 0.14(2) 0.000(16) 0.043(14) -0.012(15)
C56 0.098(15) 0.10(2) 0.13(2) 0.020(15) 0.023(15) -0.003(16)
C57 0.100(13) 0.104(19) 0.113(18) 0.016(15) 0.027(13) 0.007(15)
C58 0.104(11) 0.060(15) 0.144(19) -0.007(13) 0.034(12) 0.015(12)
C59 0.080(16) 0.062(11) 0.168(14) -0.003(10) 0.044(16) 0.017(12)
C60 0.094(17) 0.067(12) 0.163(14) -0.012(10) 0.052(15) 0.019(12)
C61 0.11(2) 0.095(17) 0.158(16) -0.031(12) 0.080(17) -0.033(15)
C62 0.10(2) 0.126(17) 0.159(17) -0.029(15) 0.052(19) -0.023(17)
C63 0.11(2) 0.127(17) 0.148(15) -0.014(13) 0.040(17) -0.031(17)
C64 0.12(2) 0.14(2) 0.127(16) -0.029(15) 0.039(17) -0.029(19)
C65 0.14(3) 0.14(2) 0.123(19) -0.003(17) 0.030(18) -0.01(2)
C66 0.12(2) 0.100(18) 0.13(2) 0.006(13) 0.030(19) -0.028(17)
C67 0.13(2) 0.099(15) 0.104(18) -0.002(12) 0.048(17) -0.006(16)
C68 0.089(17) 0.097(14) 0.142(12) -0.003(11) 0.028(15) 0.002(14)
C69 0.104(16) 0.105(14) 0.170(18) 0.043(16) 0.057(14) 0.022(12)
C70 0.106(19) 0.098(15) 0.24(3) 0.04(2) 0.088(18) 0.033(15)
C71 0.15(2) 0.092(17) 0.23(3) 0.02(2) 0.09(2) 0.001(16)
C72 0.12(2) 0.111(19) 0.16(2) 0.001(18) 0.084(17) 0.000(14)
C73 0.14(2) 0.094(16) 0.16(2) 0.012(17) 0.074(17) 0.011(15)
C74 0.103(16) 0.089(12) 0.14(2) 0.021(12) 0.056(13) 0.012(9)
C75 0.097(11) 0.079(18) 0.165(18) 0.044(16) 0.021(11) 0.052(14)
C76 0.110(13) 0.079(18) 0.167(17) 0.022(15) 0.022(11) 0.038(15)
C77 0.103(16) 0.074(19) 0.19(2) 0.016(17) 0.019(13) 0.024(14)
C78 0.141(17) 0.09(2) 0.17(2) 0.001(17) 0.034(16) -0.033(19)
C79 0.147(17) 0.082(18) 0.178(19) -0.031(17) 0.056(15) -0.033(18)
C80 0.17(2) 0.10(2) 0.17(2) -0.022(19) 0.058(18) -0.03(2)
C81 0.15(2) 0.14(3) 0.17(3) -0.06(2) 0.06(2) 0.01(2)
C82 0.15(2) 0.11(2) 0.16(3) -0.04(2) 0.069(17) -0.01(2)
C83 0.127(15) 0.096(19) 0.13(2) -0.019(16) 0.036(15) 0.004(17)
C84 0.128(14) 0.071(16) 0.144(15) 0.012(15) 0.039(13) 0.001(15)
C85 0.085(18) 0.105(17) 0.162(17) 0.022(14) 0.041(13) 0.008(12)
C86 0.070(16) 0.109(16) 0.154(17) 0.021(13) 0.051(12) 0.001(12)
C87 0.096(19) 0.117(18) 0.131(17) 0.003(14) 0.054(12) 0.000(13)
C88 0.105(19) 0.109(18) 0.158(19) -0.025(14) 0.065(15) -0.009(14)
C89 0.107(19) 0.070(15) 0.17(2) -0.022(13) 0.047(15) -0.003(12)
C90 0.11(2) 0.087(18) 0.18(2) -0.022(15) 0.034(19) -0.022(15)
C91 0.10(2) 0.11(2) 0.18(3) -0.007(15) 0.064(18) -0.012(15)
C92 0.13(2) 0.098(19) 0.15(2) 0.009(16) 0.048(17) -0.007(15)
C93 0.101(18) 0.077(15) 0.16(2) -0.005(13) 0.057(15) 0.005(13)
C94 0.101(18) 0.074(15) 0.165(19) -0.002(12) 0.049(15) -0.011(12)
C95 0.13(2) 0.088(13) 0.175(14) 0.010(16) 0.050(12) -0.026(14)
C96 0.15(2) 0.09(2) 0.179(18) 0.024(12) 0.070(17) 0.006(13)
C97 0.168(14) 0.17(2) 0.17(2) -0.04(2) 0.060(18) -0.002(18)
C98 0.17(3) 0.141(16) 0.19(2) 0.00(2) 0.070(16) 0.017(12)
C99 0.17(2) 0.13(2) 0.19(3) -0.003(13) 0.066(16) -0.011(14)
C100 0.15(2) 0.106(19) 0.204(16) -0.007(15) 0.05(2) -0.025(17)
F19 0.19(4) 0.20(6) 0.25(7) -0.10(5) 0.06(4) 0.04(3)
F20 0.25(6) 0.18(3) 0.25(6) 0.03(4) -0.02(6) 0.01(4)
F21 0.23(5) 0.20(5) 0.22(3) 0.06(3) 0.02(4) 0.04(5)
F22 0.14(3) 0.19(5) 0.17(5) 0.07(5) -0.01(3) 0.05(4)
F23 0.16(5) 0.22(7) 0.27(3) -0.05(4) 0.03(4) -0.06(6)
F24 0.24(5) 0.20(3) 0.34(5) -0.02(4) 0.08(4) 0.00(3)
O27 0.23(6) 0.25(6) 0.29(7) -0.01(5) 0.05(4) 0.05(5)
O28 0.24(5) 0.23(3) 0.31(5) 0.02(4) 0.11(4) 0.02(4)
O29 0.24(5) 0.18(2) 0.25(4) 0.08(3) 0.11(5) -0.01(3)
O30 0.18(3) 0.20(5) 0.29(6) 0.07(6) 0.04(4) 0.01(3)
S7 0.21(3) 0.22(3) 0.28(3) 0.03(2) 0.08(2) 0.03(2)
S8 0.21(2) 0.19(2) 0.25(2) 0.09(2) 0.05(2) 0.00(2)
N12 0.23(3) 0.19(3) 0.25(2) 0.07(2) 0.07(2) 0.05(3)
C101 0.21(3) 0.18(3) 0.22(3) 0.04(2) 0.01(3) 0.02(3)
C102 0.18(3) 0.23(3) 0.27(3) 0.02(3) 0.06(3) 0.01(3)
F19A 0.29(3) 0.13(2) 0.15(2) -0.013(17) 0.02(2) 0.003(19)
F20A 0.31(4) 0.22(3) 0.27(4) 0.07(2) -0.06(3) -0.03(3)
F21A 0.33(4) 0.24(3) 0.23(3) 0.08(2) 0.07(3) 0.13(3)
F22A 0.164(17) 0.25(3) 0.23(3) -0.10(3) 0.061(19) -0.03(2)
F23A 0.11(4) 0.13(5) 0.31(3) -0.03(3) 0.02(3) 0.03(4)
F24A 0.29(3) 0.18(2) 0.41(5) 0.02(3) 0.09(4) -0.03(3)
O27A 0.29(4) 0.19(3) 0.27(4) 0.05(2) 0.01(3) 0.09(3)
O28A 0.28(4) 0.32(4) 0.29(4) 0.09(3) 0.13(3) -0.04(3)
O29A 0.15(4) 0.24(4) 0.16(4) 0.11(2) 0.07(4) 0.02(4)
O30A 0.175(19) 0.18(3) 0.21(3) 0.04(3) 0.04(2) 0.03(2)
S7A 0.209(15) 0.192(14) 0.247(18) 0.096(12) 0.108(13) 0.068(11)
S8A 0.217(15) 0.235(16) 0.234(17) 0.081(14) 0.052(16) 0.010(15)
N12A 0.23(3) 0.17(2) 0.24(2) 0.095(18) 0.073(17) 0.09(2)
C103 0.26(3) 0.19(3) 0.17(3) 0.05(2) -0.01(2) 0.01(2)
C104 0.168(19) 0.19(2) 0.31(3) 0.03(2) 0.08(2) 0.03(2)

loop_
_atom_type_symbol
_atom_type_description
_atom_type_scat_dispersion_real
_atom_type_scat_dispersion_imag
_atom_type_scat_source
C C 0.0181 0.0091
;
International Tables for Crystallography
(Vol. C, Tables 4.2.6.8 and 6.1.1.4)
;
H H 0.0000 0.0000
;
International Tables for Crystallography
(Vol. C, Table 6.1.1.4)
;
F F 0.0727 0.0534
;
International Tables for Crystallography
(Vol. C, Tables 4.2.6.8 and 6.1.1.4)
;
N N 0.0311 0.0180
;
International Tables for Crystallography
(Vol. C, Tables 4.2.6.8 and 6.1.1.4)
;
Ni Ni -3.0029 0.5091
;
International Tables for Crystallography
(Vol. C, Tables 4.2.6.8 and 6.1.1.4)
;
O O 0.0492 0.0322
;
International Tables for Crystallography
(Vol. C, Tables 4.2.6.8 and 6.1.1.4)
;
S S 0.3331 0.5567
;
International Tables for Crystallography
(Vol. C, Tables 4.2.6.8 and 6.1.1.4)
;

loop_
_geom_angle_atom_site_label_1
_geom_angle_atom_site_label_2
_geom_angle_atom_site_label_3
_geom_angle
N7 Ni1 O2 87.5(9)
N7 Ni1 O1 166.6(10)
O2 Ni1 O1 81.3(9)
N7 Ni1 N1 102.6(10)
O2 Ni1 N1 168.8(10)
O1 Ni1 N1 89.2(10)
N7 Ni1 N8 81.7(11)
O2 Ni1 N8 83.7(8)
O1 Ni1 N8 104.3(9)
N1 Ni1 N8 93.0(11)
N7 Ni1 N2 95.0(10)
O2 Ni1 N2 104.4(8)
O1 Ni1 N2 80.7(9)
N1 Ni1 N2 79.7(10)
N8 Ni1 N2 171.2(8)
N3 Ni2 N5 101.4(10)
N3 Ni2 O9 91.8(8)
N5 Ni2 O9 166.7(9)
N3 Ni2 O8 172.5(9)
N5 Ni2 O8 84.1(9)
O9 Ni2 O8 83.0(7)
N3 Ni2 N4 80.8(10)
N5 Ni2 N4 95.8(11)
O9 Ni2 N4 84.3(9)
O8 Ni2 N4 103.9(9)
N3 Ni2 N6 94.9(11)
N5 Ni2 N6 81.9(12)
O9 Ni2 N6 99.1(10)
O8 Ni2 N6 80.7(9)
N4 Ni2 N6 174.6(10)
O15 S1 O16 119.8(13)
O15 S1 N9 116.0(13)
O16 S1 N9 108.6(14)
O15 S1 C95 104.8(15)
O16 S1 C95 102.0(16)
N9 S1 C95 103.0(17)
O18 S2 O17 117.6(14)
O18 S2 N9 108.6(16)
O17 S2 N9 116.4(13)
O18 S2 C96 105.2(18)
O17 S2 C96 102.8(18)
N9 S2 C96 104.5(19)
O20 S3 O19 118.3(17)
O20 S3 N10 111.5(19)
O19 S3 N10 116.9(17)
O20 S3 C97 101(2)
O19 S3 C97 105(2)
N10 S3 C97 101(2)
O22 S4 O21 118.5(17)
O22 S4 N10 109.7(17)
O21 S4 N10 112.9(15)
O22 S4 C98 108(2)
O21 S4 C98 102(2)
N10 S4 C98 104(2)
O24 S5 O23 114.2(17)
O24 S5 N11 115(2)
O23 S5 N11 109.8(19)
O24 S5 C99 107(2)
O23 S5 C99 97(2)
N11 S5 C99 113(2)
O25 S6 O26 122.2(17)
O25 S6 N11 104.2(18)
O26 S6 N11 114.5(19)
O25 S6 C100 109(2)
O26 S6 C100 103(2)
N11 S6 C100 102(2)
C3 O1 Ni1 128(2)
C1 O2 Ni1 133(2)
C1 O3 C4 119(3)
C17 O4 C21 115(4)
C7 O5 C12 117(3)
C9 O6 C13 118(3)
C14 O7 C11 116(3)
C24 O8 Ni2 131.7(18)
C22 O9 Ni2 130(2)
C22 O10 C25A 114(3)
C22 O10 C25 104(4)
C28 O11 C33 115(3)
C34 O12 C30 117(3)
C35 O13 C32 121(3)
C38 O14 C42 121(3)
C49 N1 C43 125(2)
C49 N1 Ni1 108(2)
C43 N1 Ni1 127(2)
C50 N2 C58 111(3)
C50 N2 Ni1 112(2)
C58 N2 Ni1 132.3(18)
C59 N3 C48 117(2)
C59 N3 Ni2 115(2)
C48 N3 Ni2 127.5(19)
C60 N4 C68 116(3)
C60 N4 Ni2 110(2)
C68 N4 Ni2 131.9(19)
C75 N5 C69 124(3)
C75 N5 Ni2 112(2)
C69 N5 Ni2 123(2)
C84 N6 C76 117(3)
C84 N6 Ni2 135(2)
C76 N6 Ni2 107(2)
C85 N7 C74 126(3)
C85 N7 Ni1 109(2)
C74 N7 Ni1 126(2)
C86 N8 C94 115(3)
C86 N8 Ni1 112(2)
C94 N8 Ni1 134(2)
S2 N9 S1 126.4(17)
S3 N10 S4 128(2)
S6 N11 S5 126(2)
O2 C1 O3 120(4)
O2 C1 C2 120(3)
O3 C1 C2 119(3)
C5 C2 C3 125(3)
C5 C2 C1 114(3)
C3 C2 C1 121(3)
O1 C3 C2 119(3)
O1 C3 C15 113(3)
C2 C3 C15 127(4)
O3 C4 H4A 109.5
O3 C4 H4B 109.5
H4A C4 H4B 109.5
O3 C4 H4C 109.5
H4A C4 H4C 109.5
H4B C4 H4C 109.5
C2 C5 C6 127(3)
C2 C5 H5 116.7
C6 C5 H5 116.7
C11 C6 C5 124(3)
C11 C6 C7 113(3)
C5 C6 C7 123(2)
O5 C7 C8 129(3)
O5 C7 C6 110(3)
C8 C7 C6 121(3)
C9 C8 C7 120(4)
C9 C8 H8 119.8
C7 C8 H8 119.8
O6 C9 C8 124(4)
O6 C9 C10 116(3)
C8 C9 C10 120(3)
C11 C10 C9 118(3)
C11 C10 H10 121.1
C9 C10 H10 121.1
C10 C11 C6 128(4)
C10 C11 O7 121(3)
C6 C11 O7 111(3)
O5 C12 H12A 109.5
O5 C12 H12B 109.5
H12A C12 H12B 109.5
O5 C12 H12C 109.5
H12A C12 H12C 109.5
H12B C12 H12C 109.5
O6 C13 H13A 109.5
O6 C13 H13B 109.5
H13A C13 H13B 109.5
O6 C13 H13C 109.5
H13A C13 H13C 109.5
H13B C13 H13C 109.5
O7 C14 H14A 109.5
O7 C14 H14B 109.5
H14A C14 H14B 109.5
O7 C14 H14C 109.5
H14A C14 H14C 109.5
H14B C14 H14C 109.5
C16 C15 C20 120(4)
C16 C15 C3 122(4)
C20 C15 C3 118(4)
C17 C16 C15 117(4)
C17 C16 H16 121.4
C15 C16 H16 121.4
C18 C17 C16 130(5)
C18 C17 O4 123(5)
C16 C17 O4 107(5)
C17 C18 C19 114(5)
C17 C18 H18 123.0
C19 C18 H18 123.0
C18 C19 C20 125(5)
C18 C19 H19 117.6
C20 C19 H19 117.6
C19 C20 C15 114(4)
C19 C20 H20 123.2
C15 C20 H20 123.2
O4 C21 H21A 109.5
O4 C21 H21B 109.5
H21A C21 H21B 109.5
O4 C21 H21C 109.5
H21A C21 H21C 109.5
H21B C21 H21C 109.5
O9 C22 O10 124(3)
O9 C22 C23 117(3)
O10 C22 C23 119(3)
C26 C23 C24 124(3)
C26 C23 C22 110(3)
C24 C23 C22 126(3)
O8 C24 C23 119(3)
O8 C24 C36 121(3)
C23 C24 C36 118(3)
O10 C25 H25A 109.5
O10 C25 H25B 109.5
H25A C25 H25B 109.5
O10 C25 H25C 109.5
H25A C25 H25C 109.5
H25B C25 H25C 109.5
O10 C25A H25D 109.5
O10 C25A H25E 109.5
H25D C25A H25E 109.5
O10 C25A H25F 109.5
H25D C25A H25F 109.5
H25E C25A H25F 109.5
C23 C26 C27 125(3)
C23 C26 H26 117.4
C27 C26 H26 117.4
C28 C27 C32 117(3)
C28 C27 C26 127(3)
C32 C27 C26 115(3)
O11 C28 C29 124(3)
O11 C28 C27 114(3)
C29 C28 C27 121(3)
C30 C29 C28 118(3)
C30 C29 H29 121.2
C28 C29 H29 121.2
C29 C30 C31 124(3)
C29 C30 O12 119(3)
C31 C30 O12 116(3)
C32 C31 C30 119(3)
C32 C31 H31 120.7
C30 C31 H31 120.7
C31 C32 O13 124(3)
C31 C32 C27 119(3)
O13 C32 C27 112(3)
O11 C33 H33A 109.5
O11 C33 H33B 109.5
H33A C33 H33B 109.5
O11 C33 H33C 109.5
H33A C33 H33C 109.5
H33B C33 H33C 109.5
O12 C34 H34A 109.5
O12 C34 H34B 109.5
H34A C34 H34B 109.5
O12 C34 H34C 109.5
H34A C34 H34C 109.5
H34B C34 H34C 109.5
O13 C35 H35A 109.5
O13 C35 H35B 109.5
H35A C35 H35B 109.5
O13 C35 H35C 109.5
H35A C35 H35C 109.5
H35B C35 H35C 109.5
C41 C36 C37 124(3)
C41 C36 C24 125(3)
C37 C36 C24 111(3)
C36 C37 C38 118(3)
C36 C37 H37 121.2
C38 C37 H37 121.2
C37 C38 C39 121(4)
C37 C38 O14 118(3)
C39 C38 O14 121(4)
C40 C39 C38 120(4)
C40 C39 H39 119.9
C38 C39 H39 119.9
C39 C40 C41 122(4)
C39 C40 H40 119.0
C41 C40 H40 119.0
C36 C41 C40 115(3)
C36 C41 H41 122.5
C40 C41 H41 122.5
O14 C42 H42A 109.5
O14 C42 H42B 109.5
H42A C42 H42B 109.5
O14 C42 H42C 109.5
H42A C42 H42C 109.5
H42B C42 H42C 109.5
N1 C43 C44 110(2)
N1 C43 C48 111(2)
C44 C43 C48 111(2)
N1 C43 H43 108.5
C44 C43 H43 108.5
C48 C43 H43 108.5
C43 C44 C45 114(3)
C43 C44 H44A 108.8
C45 C44 H44A 108.8
C43 C44 H44B 108.8
C45 C44 H44B 108.8
H44A C44 H44B 107.7
C46 C45 C44 109(3)
C46 C45 H45A 109.9
C44 C45 H45A 109.9
C46 C45 H45B 109.9
C44 C45 H45B 109.9
H45A C45 H45B 108.3
C45 C46 C47 111(3)
C45 C46 H46A 109.4
C47 C46 H46A 109.4
C45 C46 H46B 109.4
C47 C46 H46B 109.4
H46A C46 H46B 108.0
C46 C47 C48 110(3)
C46 C47 H47A 109.6
C48 C47 H47A 109.6
C46 C47 H47B 109.6
C48 C47 H47B 109.6
H47A C47 H47B 108.1
N3 C48 C43 113(2)
N3 C48 C47 107(2)
C43 C48 C47 108(2)
N3 C48 H48 109.5
C43 C48 H48 109.5
C47 C48 H48 109.5
N1 C49 C50 127(3)
N1 C49 H49 116.6
C50 C49 H49 116.6
C51 C50 N2 128(3)
C51 C50 C49 120(3)
N2 C50 C49 112(3)
C50 C51 C52 121(3)
C50 C51 H51 119.3
C52 C51 H51 119.3
C51 C52 C53 117(3)
C51 C52 H52 121.7
C53 C52 H52 121.7
C58 C53 C54 121(3)
C58 C53 C52 117(3)
C54 C53 C52 122(3)
C55 C54 C53 122(4)
C55 C54 H54 118.8
C53 C54 H54 118.8
C54 C55 C56 121(3)
C54 C55 H55 119.6
C56 C55 H55 119.6
C55 C56 C57 119(3)
C55 C56 H56 120.4
C57 C56 H56 120.4
C56 C57 C58 118(3)
C56 C57 H57 120.8
C58 C57 H57 120.8
C53 C58 N2 126(3)
C53 C58 C57 118(3)
N2 C58 C57 115(3)
N3 C59 C60 118(3)
N3 C59 H59 120.8
C60 C59 H59 120.8
C61 C60 N4 123(3)
C61 C60 C59 122(3)
N4 C60 C59 116(3)
C60 C61 C62 122(3)
C60 C61 H61 119.1
C62 C61 H61 119.1
C63 C62 C61 116(4)
C63 C62 H62 122.2
C61 C62 H62 122.2
C68 C63 C62 127(4)
C68 C63 C64 112(3)
C62 C63 C64 121(4)
C65 C64 C63 117(3)
C65 C64 H64 121.4
C63 C64 H64 121.4
C64 C65 C66 123(4)
C64 C65 H65 118.5
C66 C65 H65 118.5
C67 C66 C65 122(4)
C67 C66 H66 119.1
C65 C66 H66 119.1
C66 C67 C68 116(3)
C66 C67 H67 122.2
C68 C67 H67 122.2
C63 C68 C67 130(4)
C63 C68 N4 117(3)
C67 C68 N4 113(3)
C74 C69 C70 110(2)
C74 C69 N5 108(2)
C70 C69 N5 104(3)
C74 C69 H69 111.5
C70 C69 H69 111.5
N5 C69 H69 111.5
C71 C70 C69 111(3)
C71 C70 H70A 109.4
C69 C70 H70A 109.4
C71 C70 H70B 109.4
C69 C70 H70B 109.4
H70A C70 H70B 108.0
C72 C71 C70 112(3)
C72 C71 H71A 109.3
C70 C71 H71A 109.3
C72 C71 H71B 109.3
C70 C71 H71B 109.3
H71A C71 H71B 108.0
C71 C72 C73 110(3)
C71 C72 H72A 109.7
C73 C72 H72A 109.7
C71 C72 H72B 109.7
C73 C72 H72B 109.7
H72A C72 H72B 108.2
C72 C73 C74 114(3)
C72 C73 H73A 108.7
C74 C73 H73A 108.7
C72 C73 H73B 108.7
C74 C73 H73B 108.7
H73A C73 H73B 107.6
N7 C74 C69 111(2)
N7 C74 C73 109(2)
C69 C74 C73 107(3)
N7 C74 H74 109.9
C69 C74 H74 109.9
C73 C74 H74 109.9
N5 C75 C76 121(3)
N5 C75 H75 119.7
C76 C75 H75 119.7
N6 C76 C77 124(4)
N6 C76 C75 118(3)
C77 C76 C75 118(4)
C76 C77 C78 114(4)
C76 C77 H77 122.9
C78 C77 H77 122.9
C79 C78 C77 125(4)
C79 C78 H78 117.4
C77 C78 H78 117.4
C78 C79 C84 116(4)
C78 C79 C80 126(4)
C84 C79 C80 118(4)
C81 C80 C79 115(4)
C81 C80 H80 122.6
C79 C80 H80 122.6
C80 C81 C82 126(4)
C80 C81 H81 117.1
C82 C81 H81 117.1
C83 C82 C81 120(4)
C83 C82 H82 120.2
C81 C82 H82 120.2
C82 C83 C84 122(4)
C82 C83 H83 119.1
C84 C83 H83 119.1
N6 C84 C79 124(3)
N6 C84 C83 117(3)
C79 C84 C83 119(4)
N7 C85 C86 126(4)
N7 C85 H85 117.1
C86 C85 H85 117.1
C87 C86 N8 129(3)
C87 C86 C85 119(4)
N8 C86 C85 112(3)
C86 C87 C88 116(3)
C86 C87 H87 121.9
C88 C87 H87 121.9
C87 C88 C89 116(3)
C87 C88 H88 121.9
C89 C88 H88 121.9
C94 C89 C88 120(3)
C94 C89 C90 123(4)
C88 C89 C90 117(3)
C91 C90 C89 119(3)
C91 C90 H90 120.6
C89 C90 H90 120.6
C90 C91 C92 114(4)
C90 C91 H91 122.8
C92 C91 H91 122.8
C93 C92 C91 128(4)
C93 C92 H92 115.8
C91 C92 H92 115.8
C92 C93 C94 117(3)
C92 C93 H93 121.6
C94 C93 H93 121.6
C89 C94 N8 124(4)
C89 C94 C93 118(3)
N8 C94 C93 118(3)
F2 C95 F3 119(4)
F2 C95 F1 113(3)
F3 C95 F1 101(3)
F2 C95 S1 111(3)
F3 C95 S1 106(2)
F1 C95 S1 105(3)
F6 C96 F4 117(4)
F6 C96 F5 106(3)
F4 C96 F5 110(4)
F6 C96 S2 109(3)
F4 C96 S2 109(3)
F5 C96 S2 105(3)
F7 C97 F9 110(5)
F7 C97 F8 106(4)
F9 C97 F8 104(4)
F7 C97 S3 115(4)
F9 C97 S3 113(4)
F8 C97 S3 109(4)
F10 C98 F11 110(5)
F10 C98 F12 109(4)
F11 C98 F12 105(4)
F10 C98 S4 117(4)
F11 C98 S4 107(3)
F12 C98 S4 108(4)
F13 C99 F15 111(4)
F13 C99 F14 107(4)
F15 C99 F14 105(4)
F13 C99 S5 116(4)
F15 C99 S5 111(3)
F14 C99 S5 106(3)
F18 C100 F16 115(5)
F18 C100 F17 105(4)
F16 C100 F17 109(4)
F18 C100 S6 108(3)
F16 C100 S6 112(4)
F17 C100 S6 107(3)
O27 S7 O28 111.4
O27 S7 N12 120.5
O28 S7 N12 118.8
O27 S7 C102 95.9
O28 S7 C102 83.3
N12 S7 C102 118.8
O30 S8 O29 120.5
O30 S8 N12 119.2
O29 S8 N12 98.3
O30 S8 C101 89.2
O29 S8 C101 112.2
N12 S8 C101 118.9
S8 N12 S7 120.4
F21 C101 F19 120.81(5)
F21 C101 F20 114.6
F19 C101 F20 103.9
F21 C101 S8 115.1
F19 C101 S8 91.4
F20 C101 S8 108.3
F22 C102 F23 107.5
F22 C102 F24 107.0
F23 C102 F24 106.0
F22 C102 S7 107.0
F23 C102 S7 126.8
F24 C102 S7 101.0
O27A S7A O28A 111.4
O27A S7A N12A 120.5
O28A S7A N12A 118.8
O27A S7A C104 95.9
O28A S7A C104 83.3
N12A S7A C104 118.8
O30A S8A O29A 120.5
O30A S8A N12A 119.2
O29A S8A N12A 98.3
O30A S8A C103 89.2
O29A S8A C103 112.2
N12A S8A C103 118.9
S8A N12A S7A 120.4
F21A C103 F19A 120.8
F21A C103 F20A 114.6
F19A C103 F20A 103.9
F21A C103 S8A 115.1
F19A C103 S8A 91.4
F20A C103 S8A 108.3
F22A C104 F23A 107.5
F22A C104 F24A 107.0
F23A C104 F24A 106.0
F22A C104 S7A 107.0
F23A C104 S7A 126.8
F24A C104 S7A 101.0

loop_
_geom_bond_atom_site_label_1
_geom_bond_atom_site_label_2
_geom_bond_distance
Ni1 N7 2.05(2)
Ni1 O2 2.090(16)
Ni1 O1 2.09(2)
Ni1 N1 2.10(2)
Ni1 N8 2.11(2)
Ni1 N2 2.15(2)
Ni2 N3 2.04(2)
Ni2 N5 2.07(2)
Ni2 O9 2.099(16)
Ni2 O8 2.102(17)
Ni2 N4 2.16(3)
Ni2 N6 2.18(3)
S1 O15 1.39(2)
S1 O16 1.41(2)
S1 N9 1.66(3)
S1 C95 1.85(4)
S2 O18 1.38(3)
S2 O17 1.41(2)
S2 N9 1.51(3)
S2 C96 1.89(4)
S3 O20 1.42(3)
S3 O19 1.47(3)
S3 N10 1.52(3)
S3 C97 1.71(5)
S4 O22 1.42(3)
S4 O21 1.46(2)
S4 N10 1.59(3)
S4 C98 1.83(5)
S5 O24 1.47(3)
S5 O23 1.48(3)
S5 N11 1.57(4)
S5 C99 1.81(5)
S6 O25 1.40(3)
S6 O26 1.44(3)
S6 N11 1.56(4)
S6 C100 1.85(5)
F1 C95 1.42(4)
F2 C95 1.19(4)
F3 C95 1.33(4)
F4 C96 1.26(4)
F5 C96 1.32(4)
F6 C96 1.25(4)
F7 C97 1.27(5)
F8 C97 1.38(5)
F9 C97 1.35(5)
F10 C98 1.25(5)
F11 C98 1.32(5)
F12 C98 1.33(5)
F13 C99 1.29(5)
F14 C99 1.35(5)
F15 C99 1.33(5)
F16 C100 1.27(5)
F17 C100 1.37(5)
F18 C100 1.26(5)
O1 C3 1.29(4)
O2 C1 1.24(3)
O3 C1 1.25(4)
O3 C4 1.47(4)
O4 C17 1.48(5)
O4 C21 1.70(6)
O5 C7 1.27(3)
O5 C12 1.53(4)
O6 C9 1.29(4)
O6 C13 1.44(4)
O7 C14 1.32(4)
O7 C11 1.43(4)
O8 C24 1.22(3)
O9 C22 1.28(4)
O10 C22 1.24(3)
O10 C25A 1.59(7)
O10 C25 1.71(10)
O11 C28 1.35(4)
O11 C33 1.47(3)
O12 C34 1.43(4)
O12 C30 1.45(4)
O13 C35 1.36(3)
O13 C32 1.39(4)
O14 C38 1.41(4)
O14 C42 1.50(4)
N1 C49 1.27(4)
N1 C43 1.48(4)
N2 C50 1.34(4)
N2 C58 1.42(4)
N3 C59 1.29(4)
N3 C48 1.51(4)
N4 C60 1.38(4)
N4 C68 1.48(4)
N5 C75 1.27(4)
N5 C69 1.59(4)
N6 C84 1.35(4)
N6 C76 1.37(4)
N7 C85 1.26(4)
N7 C74 1.49(4)
N8 C86 1.33(4)
N8 C94 1.35(3)
C1 C2 1.46(5)
C2 C5 1.33(4)
C2 C3 1.40(5)
C3 C15 1.49(5)
C4 H4A 0.9800
C4 H4B 0.9800
C4 H4C 0.9800
C5 C6 1.48(4)
C5 H5 0.9500
C6 C11 1.38(4)
C6 C7 1.56(4)
C7 C8 1.41(4)
C8 C9 1.40(4)
C8 H8 0.9500
C9 C10 1.48(5)
C10 C11 1.37(4)
C10 H10 0.9500
C12 H12A 0.9800
C12 H12B 0.9800
C12 H12C 0.9800
C13 H13A 0.9800
C13 H13B 0.9800
C13 H13C 0.9800
C14 H14A 0.9800
C14 H14B 0.9800
C14 H14C 0.9800
C15 C16 1.40(5)
C15 C20 1.45(5)
C16 C17 1.32(5)
C16 H16 0.9500
C17 C18 1.31(6)
C18 C19 1.38(6)
C18 H18 0.9500
C19 C20 1.42(5)
C19 H19 0.9500
C20 H20 0.9500
C21 H21A 0.9800
C21 H21B 0.9800
C21 H21C 0.9800
C22 C23 1.51(4)
C23 C26 1.40(5)
C23 C24 1.43(4)
C24 C36 1.50(4)
C25 H25A 0.9800
C25 H25B 0.9800
C25 H25C 0.9800
C25A H25D 0.9800
C25A H25E 0.9800
C25A H25F 0.9800
C26 C27 1.50(4)
C26 H26 0.9500
C27 C28 1.41(4)
C27 C32 1.46(4)
C28 C29 1.39(4)
C29 C30 1.36(4)
C29 H29 0.9500
C30 C31 1.37(4)
C31 C32 1.35(4)
C31 H31 0.9500
C33 H33A 0.9800
C33 H33B 0.9800
C33 H33C 0.9800
C34 H34A 0.9800
C34 H34B 0.9800
C34 H34C 0.9800
C35 H35A 0.9800
C35 H35B 0.9800
C35 H35C 0.9800
C36 C41 1.36(4)
C36 C37 1.37(4)
C37 C38 1.38(4)
C37 H37 0.9500
C38 C39 1.40(5)
C39 C40 1.31(5)
C39 H39 0.9500
C40 C41 1.45(5)
C40 H40 0.9500
C41 H41 0.9500
C42 H42A 0.9800
C42 H42B 0.9800
C42 H42C 0.9800
C43 C44 1.51(4)
C43 C48 1.55(4)
C43 H43 1.0000
C44 C45 1.52(4)
C44 H44A 0.9900
C44 H44B 0.9900
C45 C46 1.46(4)
C45 H45A 0.9900
C45 H45B 0.9900
C46 C47 1.53(4)
C46 H46A 0.9900
C46 H46B 0.9900
C47 C48 1.57(4)
C47 H47A 0.9900
C47 H47B 0.9900
C48 H48 1.0000
C49 C50 1.44(4)
C49 H49 0.9500
C50 C51 1.27(4)
C51 C52 1.36(4)
C51 H51 0.9500
C52 C53 1.43(4)
C52 H52 0.9500
C53 C58 1.31(4)
C53 C54 1.38(4)
C54 C55 1.33(4)
C54 H54 0.9500
C55 C56 1.35(4)
C55 H55 0.9500
C56 C57 1.40(4)
C56 H56 0.9500
C57 C58 1.48(4)
C57 H57 0.9500
C59 C60 1.50(4)
C59 H59 0.9500
C60 C61 1.32(4)
C61 C62 1.39(5)
C61 H61 0.9500
C62 C63 1.35(5)
C62 H62 0.9500
C63 C68 1.31(4)
C63 C64 1.48(5)
C64 C65 1.35(5)
C64 H64 0.9500
C65 C66 1.37(4)
C65 H65 0.9500
C66 C67 1.27(4)
C66 H66 0.9500
C67 C68 1.38(4)
C67 H67 0.9500
C69 C74 1.50(4)
C69 C70 1.53(4)
C69 H69 1.0000
C70 C71 1.50(5)
C70 H70A 0.9900
C70 H70B 0.9900
C71 C72 1.49(4)
C71 H71A 0.9900
C71 H71B 0.9900
C72 C73 1.51(4)
C72 H72A 0.9900
C72 H72B 0.9900
C73 C74 1.53(4)
C73 H73A 0.9900
C73 H73B 0.9900
C74 H74 1.0000
C75 C76 1.49(5)
C75 H75 0.9500
C76 C77 1.38(4)
C77 C78 1.39(5)
C77 H77 0.9500
C78 C79 1.33(5)
C78 H78 0.9500
C79 C84 1.37(5)
C79 C80 1.52(5)
C80 C81 1.33(5)
C80 H80 0.9500
C81 C82 1.38(5)
C81 H81 0.9500
C82 C83 1.27(4)
C82 H82 0.9500
C83 C84 1.45(4)
C83 H83 0.9500
C85 C86 1.48(4)
C85 H85 0.9500
C86 C87 1.32(4)
C87 C88 1.39(4)
C87 H87 0.9500
C88 C89 1.46(5)
C88 H88 0.9500
C89 C94 1.30(4)
C89 C90 1.48(4)
C90 C91 1.35(4)
C90 H90 0.9500
C91 C92 1.39(4)
C91 H91 0.9500
C92 C93 1.33(4)
C92 H92 0.9500
C93 C94 1.42(4)
C93 H93 0.9500
F19 C101 1.3190
F20 C101 1.3923
F21 C101 1.1424
F22 C102 1.3170
F23 C102 1.3472
F24 C102 1.3562
O27 S7 1.4216
O28 S7 1.4321
O29 S8 1.3964
O30 S8 1.3260
S7 N12 1.5006
S7 C102 1.8107
S8 N12 1.4909
S8 C101 1.9644
F19A C103 1.3190
F20A C103 1.3923
F21A C103 1.1424
F22A C104 1.3170
F23A C104 1.3472
F24A C104 1.3562
O27A S7A 1.4216
O28A S7A 1.4321
O29A S8A 1.3964
O30A S8A 1.3260
S7A N12A 1.5006
S7A C104 1.8107
S8A N12A 1.4909
S8A C103 1.9644

loop_
_geom_torsion_atom_site_label_1
_geom_torsion_atom_site_label_2
_geom_torsion_atom_site_label_3
_geom_torsion_atom_site_label_4
_geom_torsion
O18 S2 N9 S1 -153(2)
O17 S2 N9 S1 -18(3)
C96 S2 N9 S1 95(3)
O15 S1 N9 S2 11(3)
O16 S1 N9 S2 -127(2)
C95 S1 N9 S2 125(2)
O20 S3 N10 S4 -114(3)
O19 S3 N10 S4 27(3)
C97 S3 N10 S4 140(3)
O22 S4 N10 S3 153(2)
O21 S4 N10 S3 19(3)
C98 S4 N10 S3 -91(3)
O25 S6 N11 S5 131(3)
O26 S6 N11 S5 -5(4)
C100 S6 N11 S5 -116(3)
O24 S5 N11 S6 -44(4)
O23 S5 N11 S6 -175(2)
C99 S5 N11 S6 79(3)
Ni1 O2 C1 O3 142(3)
Ni1 O2 C1 C2 -28(4)
C4 O3 C1 O2 3(4)
C4 O3 C1 C2 174(3)
O2 C1 C2 C5 172(3)
O3 C1 C2 C5 2(4)
O2 C1 C2 C3 -3(5)
O3 C1 C2 C3 -174(3)
Ni1 O1 C3 C2 -45(4)
Ni1 O1 C3 C15 125(3)
C5 C2 C3 O1 -136(3)
C1 C2 C3 O1 39(4)
C5 C2 C3 C15 56(4)
C1 C2 C3 C15 -129(3)
C3 C2 C5 C6 0(5)
C1 C2 C5 C6 -176(3)
C2 C5 C6 C11 -146(3)
C2 C5 C6 C7 36(4)
C12 O5 C7 C8 15(4)
C12 O5 C7 C6 -176(2)
C11 C6 C7 O5 -172(3)
C5 C6 C7 O5 6(3)
C11 C6 C7 C8 -1(4)
C5 C6 C7 C8 176(3)
O5 C7 C8 C9 175(3)
C6 C7 C8 C9 6(4)
C13 O6 C9 C8 -6(5)
C13 O6 C9 C10 -177(3)
C7 C8 C9 O6 -179(3)
C7 C8 C9 C10 -8(5)
O6 C9 C10 C11 176(3)
C8 C9 C10 C11 4(5)
C9 C10 C11 C6 1(5)
C9 C10 C11 O7 -178(3)
C5 C6 C11 C10 -180(3)
C7 C6 C11 C10 -2(5)
C5 C6 C11 O7 -1(4)
C7 C6 C11 O7 177(2)
C14 O7 C11 C10 2(5)
C14 O7 C11 C6 -177(3)
O1 C3 C15 C16 25(4)
C2 C3 C15 C16 -166(3)
O1 C3 C15 C20 -157(3)
C2 C3 C15 C20 12(4)
C20 C15 C16 C17 3(3)
C3 C15 C16 C17 -179(3)
C15 C16 C17 C18 -1(4)
C15 C16 C17 O4 -173(3)
C21 O4 C17 C18 -8(5)
C21 O4 C17 C16 166(4)
C16 C17 C18 C19 2(6)
O4 C17 C18 C19 173(3)
C17 C18 C19 C20 -5(6)
C18 C19 C20 C15 7(5)
C16 C15 C20 C19 -5(4)
C3 C15 C20 C19 177(3)
Ni2 O9 C22 O10 151(3)
Ni2 O9 C22 C23 -33(5)
C25A O10 C22 O9 -24(7)
C25 O10 C22 O9 31(7)
C25A O10 C22 C23 160(4)
C25 O10 C22 C23 -146(5)
O9 C22 C23 C26 -180(3)
O10 C22 C23 C26 -3(5)
O9 C22 C23 C24 5(6)
O10 C22 C23 C24 -178(4)
Ni2 O8 C24 C23 -36(5)
Ni2 O8 C24 C36 126(3)
C26 C23 C24 O8 -145(3)
C22 C23 C24 O8 29(5)
C26 C23 C24 C36 52(5)
C22 C23 C24 C36 -134(3)
C24 C23 C26 C27 16(6)
C22 C23 C26 C27 -159(3)
C23 C26 C27 C28 27(6)
C23 C26 C27 C32 -165(3)
C33 O11 C28 C29 5(5)
C33 O11 C28 C27 -179(3)
C32 C27 C28 O11 -176(3)
C26 C27 C28 O11 -8(5)
C32 C27 C28 C29 1(5)
C26 C27 C28 C29 168(3)
O11 C28 C29 C30 179(3)
C27 C28 C29 C30 3(5)
C28 C29 C30 C31 4(5)
C28 C29 C30 O12 179(3)
C34 O12 C30 C29 2(5)
C34 O12 C30 C31 178(3)
C29 C30 C31 C32 -14(6)
O12 C30 C31 C32 170(3)
C30 C31 C32 O13 170(3)
C30 C31 C32 C27 18(5)
C35 O13 C32 C31 21(5)
C35 O13 C32 C27 175(3)
C28 C27 C32 C31 -12(5)
C26 C27 C32 C31 180(3)
C28 C27 C32 O13 -167(3)
C26 C27 C32 O13 24(4)
O8 C24 C36 C41 -150(3)
C23 C24 C36 C41 13(4)
O8 C24 C36 C37 31(4)
C23 C24 C36 C37 -167(3)
C41 C36 C37 C38 2(3)
C24 C36 C37 C38 -179(2)
C36 C37 C38 C39 0(3)
C36 C37 C38 O14 -176(3)
C42 O14 C38 C37 178(2)
C42 O14 C38 C39 2(4)
C37 C38 C39 C40 3(5)
O14 C38 C39 C40 179(3)
C38 C39 C40 C41 -7(5)
C37 C36 C41 C40 -6(4)
C24 C36 C41 C40 175(3)
C39 C40 C41 C36 8(5)
C49 N1 C43 C44 -61(4)
Ni1 N1 C43 C44 112(3)
C49 N1 C43 C48 61(4)
Ni1 N1 C43 C48 -125(2)
N1 C43 C44 C45 178(2)
C48 C43 C44 C45 55(3)
C43 C44 C45 C46 -58(4)
C44 C45 C46 C47 60(4)
C45 C46 C47 C48 -62(3)
C59 N3 C48 C43 63(3)
Ni2 N3 C48 C43 -121(2)
C59 N3 C48 C47 -56(3)
Ni2 N3 C48 C47 120(2)
N1 C43 C48 N3 67(3)
C44 C43 C48 N3 -171(2)
N1 C43 C48 C47 -175(2)
C44 C43 C48 C47 -53(3)
C46 C47 C48 N3 178(2)
C46 C47 C48 C43 56(3)
C43 N1 C49 C50 177(3)
Ni1 N1 C49 C50 2(4)
C58 N2 C50 C51 5(4)
Ni1 N2 C50 C51 163(2)
C58 N2 C50 C49 -170(2)
Ni1 N2 C50 C49 -12(3)
N1 C49 C50 C51 -168(3)
N1 C49 C50 N2 7(4)
N2 C50 C51 C52 1(5)
C49 C50 C51 C52 176(3)
C50 C51 C52 C53 -2(4)
C51 C52 C53 C58 -3(4)
C51 C52 C53 C54 177(3)
C58 C53 C54 C55 0(5)
C52 C53 C54 C55 180(3)
C53 C54 C55 C56 3(5)
C54 C55 C56 C57 0(5)
C55 C56 C57 C58 -7(4)
C54 C53 C58 N2 -171(3)
C52 C53 C58 N2 10(4)
C54 C53 C58 C57 -7(4)
C52 C53 C58 C57 174(3)
C50 N2 C58 C53 -11(4)
Ni1 N2 C58 C53 -163(2)
C50 N2 C58 C57 -175(2)
Ni1 N2 C58 C57 33(4)
C56 C57 C58 C53 10(4)
C56 C57 C58 N2 175(2)
C48 N3 C59 C60 173(2)
Ni2 N3 C59 C60 -3(3)
C68 N4 C60 C61 7(4)
Ni2 N4 C60 C61 171(2)
C68 N4 C60 C59 -171(2)
Ni2 N4 C60 C59 -7(3)
N3 C59 C60 C61 -171(3)
N3 C59 C60 N4 7(4)
N4 C60 C61 C62 -6(4)
C59 C60 C61 C62 173(3)
C60 C61 C62 C63 4(5)
C61 C62 C63 C68 -4(6)
C61 C62 C63 C64 -175(3)
C68 C63 C64 C65 10(5)
C62 C63 C64 C65 -178(3)
C63 C64 C65 C66 -6(5)
C64 C65 C66 C67 1(6)
C65 C66 C67 C68 0(5)
C62 C63 C68 C67 178(3)
C64 C63 C68 C67 -10(5)
C62 C63 C68 N4 6(5)
C64 C63 C68 N4 178(2)
C66 C67 C68 C63 5(5)
C66 C67 C68 N4 178(3)
C60 N4 C68 C63 -7(4)
Ni2 N4 C68 C63 -167(2)
C60 N4 C68 C67 179(2)
Ni2 N4 C68 C67 20(4)
C75 N5 C69 C74 61(4)
Ni2 N5 C69 C74 -130(2)
C75 N5 C69 C70 -57(4)
Ni2 N5 C69 C70 113(3)
C74 C69 C70 C71 60(4)
N5 C69 C70 C71 175(3)
C69 C70 C71 C72 -57(4)
C70 C71 C72 C73 53(4)
C71 C72 C73 C74 -55(4)
C85 N7 C74 C69 59(4)
Ni1 N7 C74 C69 -125(3)
C85 N7 C74 C73 -58(4)
Ni1 N7 C74 C73 117(3)
C70 C69 C74 N7 -176(3)
N5 C69 C74 N7 71(3)
C70 C69 C74 C73 -58(4)
N5 C69 C74 C73 -171(3)
C72 C73 C74 N7 178(3)
C72 C73 C74 C69 57(4)
C69 N5 C75 C76 175(2)
Ni2 N5 C75 C76 5(4)
C84 N6 C76 C77 -4(5)
Ni2 N6 C76 C77 163(3)
C84 N6 C76 C75 -176(3)
Ni2 N6 C76 C75 -9(3)
N5 C75 C76 N6 4(4)
N5 C75 C76 C77 -169(3)
N6 C76 C77 C78 5(5)
C75 C76 C77 C78 178(3)
C76 C77 C78 C79 -3(5)
C77 C78 C79 C84 0(6)
C77 C78 C79 C80 -180(3)
C78 C79 C80 C81 178(4)
C84 C79 C80 C81 -1(5)
C79 C80 C81 C82 -1(6)
C80 C81 C82 C83 7(7)
C81 C82 C83 C84 -11(6)
C76 N6 C84 C79 0(5)
Ni2 N6 C84 C79 -162(3)
C76 N6 C84 C83 -176(3)
Ni2 N6 C84 C83 21(4)
C78 C79 C84 N6 2(5)
C80 C79 C84 N6 -178(3)
C78 C79 C84 C83 178(3)
C80 C79 C84 C83 -2(5)
C82 C83 C84 N6 -175(3)
C82 C83 C84 C79 9(5)
C74 N7 C85 C86 177(2)
Ni1 N7 C85 C86 1(4)
C94 N8 C86 C87 -3(4)
Ni1 N8 C86 C87 180(3)
C94 N8 C86 C85 178(2)
Ni1 N8 C86 C85 0(3)
N7 C85 C86 C87 180(3)
N7 C85 C86 N8 -1(4)
N8 C86 C87 C88 2(5)
C85 C86 C87 C88 -178(3)
C86 C87 C88 C89 0(4)
C87 C88 C89 C94 -2(4)
C87 C88 C89 C90 177(3)
C94 C89 C90 C91 -3(5)
C88 C89 C90 C91 178(3)
C89 C90 C91 C92 0(5)
C90 C91 C92 C93 1(5)
C91 C92 C93 C94 0(5)
C88 C89 C94 N8 2(5)
C90 C89 C94 N8 -178(3)
C88 C89 C94 C93 -177(3)
C90 C89 C94 C93 4(5)
C86 N8 C94 C89 0(4)
Ni1 N8 C94 C89 177(2)
C86 N8 C94 C93 179(3)
Ni1 N8 C94 C93 -4(4)
C92 C93 C94 C89 -2(4)
C92 C93 C94 N8 179(3)
O15 S1 C95 F2 -51(3)
O16 S1 C95 F2 75(3)
N9 S1 C95 F2 -172(3)
O15 S1 C95 F3 179(2)
O16 S1 C95 F3 -55(3)
N9 S1 C95 F3 57(3)
O15 S1 C95 F1 72(2)
O16 S1 C95 F1 -162(2)
N9 S1 C95 F1 -50(2)
O18 S2 C96 F6 62(3)
O17 S2 C96 F6 -62(3)
N9 S2 C96 F6 176(3)
O18 S2 C96 F4 -169(3)
O17 S2 C96 F4 67(3)
N9 S2 C96 F4 -55(4)
O18 S2 C96 F5 -52(3)
O17 S2 C96 F5 -176(2)
N9 S2 C96 F5 62(3)
O20 S3 C97 F7 -60(4)
O19 S3 C97 F7 177(4)
N10 S3 C97 F7 55(5)
O20 S3 C97 F9 67(4)
O19 S3 C97 F9 -57(4)
N10 S3 C97 F9 -179(4)
O20 S3 C97 F8 -179(4)
O19 S3 C97 F8 58(4)
N10 S3 C97 F8 -64(4)
O22 S4 C98 F10 171(4)
O21 S4 C98 F10 -63(5)
N10 S4 C98 F10 54(5)
O22 S4 C98 F11 -65(4)
O21 S4 C98 F11 61(4)
N10 S4 C98 F11 178(3)
O22 S4 C98 F12 48(4)
O21 S4 C98 F12 174(3)
N10 S4 C98 F12 -69(4)
O24 S5 C99 F13 -58(4)
O23 S5 C99 F13 60(4)
N11 S5 C99 F13 175(4)
O24 S5 C99 F15 174(3)
O23 S5 C99 F15 -68(4)
N11 S5 C99 F15 46(4)
O24 S5 C99 F14 60(4)
O23 S5 C99 F14 178(3)
N11 S5 C99 F14 -67(4)
O25 S6 C100 F18 -61(4)
O26 S6 C100 F18 71(4)
N11 S6 C100 F18 -170(3)
O25 S6 C100 F16 172(3)
O26 S6 C100 F16 -57(4)
N11 S6 C100 F16 62(4)
O25 S6 C100 F17 52(3)
O26 S6 C100 F17 -177(3)
N11 S6 C100 F17 -57(3)
O30 S8 N12 S7 18.8
O29 S8 N12 S7 150.8
C101 S8 N12 S7 -88.1
O27 S7 N12 S8 -100.7
O28 S7 N12 S8 43.2
C102 S7 N12 S8 141.9
O27 S7 C102 F22 -118.3
O28 S7 C102 F22 130.8
N12 S7 C102 F22 11.5
O27 S7 C102 F23 10.2
O28 S7 C102 F23 -100.7
N12 S7 C102 F23 140.0
O27 S7 C102 F24 130.0
O28 S7 C102 F24 19.0
N12 S7 C102 F24 -100.3
O30A S8A N12A S7A 18.8
O29A S8A N12A S7A 150.8
C103 S8A N12A S7A -88.1
O27A S7A N12A S8A -100.7
O28A S7A N12A S8A 43.2
C104 S7A N12A S8A 141.9
O27A S7A C104 F22A -118.3
O28A S7A C104 F22A 130.8
N12A S7A C104 F22A 11.5
O27A S7A C104 F23A 10.2
O28A S7A C104 F23A -100.7
N12A S7A C104 F23A 140.0
O27A S7A C104 F24A 130.0
O28A S7A C104 F24A 19.0
N12A S7A C104 F24A -100.3
